data_1568384
loop_
_publ_author_name
'Nobile, Anna Giorgia'
'Trummer, David'
'Berkson, Zachariah J.'
'W\"orle, Michael'
'Cop\'eret, Christophe'
'Payard, Pierre-Adrien'

_publ_section_title
;
 Assigning 1H chemical shifts in paramagnetic mono- and bimetallic surface
 sites using DFT: a case study on the Union Carbide polymerization
 catalyst
;
_journal_issue 9
_journal_name_full 'Chemical Science'
_journal_page_first 2361
_journal_page_last 2368
_journal_paper_doi 10.1039/D2SC06827C
_journal_volume 14
_journal_year 2023
_chemical_formula_moiety 'C46 H91 Cr2 O12 Si3, C63 H123 Cr2 O16 Si4, C5 H12'
_chemical_formula_sum 'C114 H226 Cr4 O28 Si7'
_chemical_formula_weight 2449.56
_space_group_crystal_system triclinic
_space_group_IT_number 2
_space_group_name_Hall '-P 1'
_space_group_name_H-M_alt 'P -1'
_atom_sites_solution_hydrogens geom
_atom_sites_solution_primary dual
_audit_creation_date 2022-11-24
_audit_creation_method
;
Olex2 1.5
(compiled 2022.04.07 svn.rca3783a0 for OlexSys, GUI svn.r6498)
;
_audit_update_record
;
2022-12-09 deposited with the CCDC.	2023-01-30 downloaded from the CCDC.
;
_cell_angle_alpha 81.335(4)
_cell_angle_beta 80.527(4)
_cell_angle_gamma 62.020(5)
_cell_formula_units_Z 2
_cell_length_a 18.0228(8)
_cell_length_b 18.6557(11)
_cell_length_c 24.1397(10)
_cell_measurement_reflns_used 8356
_cell_measurement_temperature 100.01(10)
_cell_measurement_theta_max 27.5440
_cell_measurement_theta_min 2.0210
_cell_volume 7044.8(7)
_computing_cell_refinement 'CrysAlisPro 1.171.42.49 (Rigaku OD, 2022)'
_computing_data_collection 'CrysAlisPro 1.171.42.49 (Rigaku OD, 2022)'
_computing_data_reduction 'CrysAlisPro 1.171.42.49 (Rigaku OD, 2022)'
_computing_molecular_graphics OLEX2
_computing_publication_material OLEX2
_computing_structure_refinement 'SHELXL-97 (Sheldrick, 2008)'
_computing_structure_solution 'SHELXS-97 (Sheldrick, 2008)'
_diffrn_ambient_environment N~2~
_diffrn_ambient_temperature 100.01(10)
_diffrn_detector 'Oxford Diffraction Sapphire 3'
_diffrn_detector_area_resol_mean 16.0839
_diffrn_detector_type 'CCD area detector'
_diffrn_measured_fraction_theta_full 1.000
_diffrn_measured_fraction_theta_max 1.000
_diffrn_measurement_details
;
List of Runs (angles in degrees, time in seconds):

  # Type    Start    End  Width  t~exp~   \w     \q     \k     \f   Frames
#--------------------------------------------------------------------------
  1  \w    -91.00   0.00   1.00   60.00    --  -20.71 -44.00  51.00   91
  2  \w    -25.00  20.00   1.00   60.00    --  -20.71 -99.00 -30.00   45
  3  \w    -25.00  20.00   1.00   60.00    --  -20.71 -99.00-180.00   45
  4  \w    -95.00 -34.00   1.00   60.00    --  -20.71-179.00-180.00   61
  5  \w    -93.00  17.00   1.00   60.00    --  -20.71 -19.00 120.00  110
  6  \w    -43.00  50.00   1.00   60.00    --  -20.71  38.00 150.00   93
  7  \w    -89.00  -2.00   1.00   60.00    --  -20.71 -57.00   0.00   87
  8  \w    -89.00  -2.00   1.00   60.00    --  -20.71 -57.00 -90.00   87
  9  \w    -39.00  48.00   1.00   60.00    --  -20.71  57.00-150.00   87
 10  \w    -25.00  62.00   1.00   60.00    --   21.18 -99.00  30.00   87
 11  \w    -25.00  62.00   1.00   60.00    --   21.18 -99.00 120.00   87
;
_diffrn_measurement_device 'kappa-stage diffractometer'
_diffrn_measurement_device_type 'Xcalibur, Sapphire3'
_diffrn_measurement_method '\w and \f scans'
_diffrn_orient_matrix_type 'CrysAlisPro convention (1999,Acta A55,543-557)'
_diffrn_orient_matrix_UB_11 -0.0394054000
_diffrn_orient_matrix_UB_12 0.0001899000
_diffrn_orient_matrix_UB_13 0.0098396000
_diffrn_orient_matrix_UB_21 0.0134360000
_diffrn_orient_matrix_UB_22 -0.0364656000
_diffrn_orient_matrix_UB_23 -0.0129203000
_diffrn_orient_matrix_UB_31 0.0166183000
_diffrn_orient_matrix_UB_32 -0.0231823000
_diffrn_orient_matrix_UB_33 0.0251036000
_diffrn_radiation_monochromator graphite
_diffrn_radiation_probe x-ray
_diffrn_radiation_type 'Mo K\a'
_diffrn_radiation_wavelength 0.71073
_diffrn_radiation_xray_symbol K-L~3~
_diffrn_reflns_av_R_equivalents 0.1827
_diffrn_reflns_av_unetI/netI 0.1927
_diffrn_reflns_Laue_measured_fraction_full 1.000
_diffrn_reflns_Laue_measured_fraction_max 1.000
_diffrn_reflns_limit_h_max 21
_diffrn_reflns_limit_h_min -21
_diffrn_reflns_limit_k_max 22
_diffrn_reflns_limit_k_min -22
_diffrn_reflns_limit_l_max 29
_diffrn_reflns_limit_l_min -29
_diffrn_reflns_number 114334
_diffrn_reflns_point_group_measured_fraction_full 1.000
_diffrn_reflns_point_group_measured_fraction_max 1.000
_diffrn_reflns_theta_full 25.242
_diffrn_reflns_theta_max 25.350
_diffrn_reflns_theta_min 1.717
_diffrn_source 'fine-focus sealed X-ray tube'
_diffrn_source_type 'Enhance (Mo) X-ray Source'
_exptl_absorpt_coefficient_mu 0.422
_exptl_absorpt_correction_T_max 1.00000
_exptl_absorpt_correction_T_min 0.93880
_exptl_absorpt_correction_type multi-scan
_exptl_absorpt_process_details
;
CrysAlisPro 1.171.42.49 (Rigaku Oxford Diffraction, 2022)
Empirical absorption correction using spherical harmonics,
implemented in SCALE3 ABSPACK scaling algorithm.
;
_exptl_crystal_colour blue
_exptl_crystal_colour_primary blue
_exptl_crystal_density_diffrn 1.155
_exptl_crystal_description plate
_exptl_crystal_F_000 2656
_exptl_crystal_size_max 0.307
_exptl_crystal_size_mid 0.112
_exptl_crystal_size_min 0.079
_refine_diff_density_max 0.742
_refine_diff_density_min -0.468
_refine_diff_density_rms 0.089
_refine_ls_extinction_method none
_refine_ls_goodness_of_fit_ref 1.021
_refine_ls_hydrogen_treatment constr
_refine_ls_matrix_type full
_refine_ls_number_parameters 1445
_refine_ls_number_reflns 25795
_refine_ls_number_restraints 1396
_refine_ls_restrained_S_all 1.019
_refine_ls_R_factor_all 0.1753
_refine_ls_R_factor_gt 0.0875
_refine_ls_shift/su_max 0.001
_refine_ls_shift/su_mean 0.000
_refine_ls_structure_factor_coef Fsqd
_refine_ls_weighting_details 'w=1/[\s^2^(Fo^2^)+(0.0450P)^2^+1.0681P] where P=(Fo^2^+2Fc^2^)/3'
_refine_ls_weighting_scheme calc
_refine_ls_wR_factor_gt 0.1533
_refine_ls_wR_factor_ref 0.1928
_reflns_Friedel_coverage 0.000
_reflns_number_gt 13290
_reflns_number_total 25795
_reflns_threshold_expression 'I > 2\s(I)'
_cod_data_source_file d2sc06827c1.cif
_cod_data_source_block dt195
_cod_depositor_comments 'Adding full bibliography for 1568384.cif.'
_cod_database_code 1568384
_shelx_shelxl_version_number 2019/1
_chemical_oxdiff_formula C108Cr4O24Si7
_shelx_space_group_comment
;
The symmetry employed for this shelxl refinement is uniquely defined
by the following loop, which should always be used as a source of
symmetry information in preference to the above space-group names.
They are only intended as comments.
;
_shelx_estimated_absorpt_t_max 0.967
_shelx_estimated_absorpt_t_min 0.881
_olex2_refinement_description
;
1. Fixed Uiso
 At 1.2 times of:
  All C(H) groups, All C(H,H) groups
 At 1.5 times of:
  All C(H,H,H) groups
2. Restrained distances
 C53-C27 \\sim C55-C111 \\sim C109-C111 \\sim C107-C27 \\sim C107-C53 \\sim
C109-C55
 with sigma of 0.02
3. Uiso/Uaniso restraints and constraints
Uiso(C117) = Uiso(C59) = Uiso(C119) = Uiso(C15) = Uiso(C121)
Uiso(C7) = Uiso(C113) = Uiso(C57) = Uiso(C115) = Uiso(C29)
4. Rigid body (RIGU) restrains
 Cr1, Cr2, Si1, Si2, Si5, O1, O4, O6, O13, O15, O17, O20, O22, O24, O25, O26,
 O27, C3, C5, C6, C8, C11, C22, C25, C28, C31, C32, C36, C38, C42, C43, C45,
 C49, C51, C58, C60, C62, C63, C64, C65, C66, C69, C73, C75, C76, C77, C80, C83,
  C84, C87, C88, C91, C97, C99, C103, C106, C110, C114, C116, C122, C27, C53,
 C107, C55, C109, C111, Cr3, Cr4, Si3, Si4, Si6, Si7, O2, O3, O5, O7, O8, O9,
 O10, O11, O12, O14, O16, O18, O19, O21, O23, O28, C1, C2, C4, C9, C10, C12,
 C13, C14, C16, C17, C18, C19, C20, C21, C23, C24, C26, C30, C33, C34, C35, C37,
  C39, C40, C41, C44, C46, C47, C48, C50, C52, C54, C56, C61, C67, C68, C70,
 C71, C72, C74, C78, C79, C81, C82, C85, C86, C89, C90, C92, C93, C94, C95, C96,
  C98, C100, C101, C102, C104, C105, C108, C112, C118, C120
 with sigma for 1-2 distances of 0.004 and sigma for 1-3 distances of 0.004
5. Others
 Sof(C55)=Sof(H55A)=Sof(H55B)=Sof(H55C)=Sof(C109)=Sof(H10V)=Sof(H10W)=
 Sof(H10X)=Sof(C111)=Sof(H11P)=Sof(H11Q)=Sof(H11R)=1-FVAR(1)
 Sof(C27)=Sof(H27A)=Sof(H27B)=Sof(H27C)=Sof(C53)=Sof(H53A)=Sof(H53B)=Sof(H53C)=
 Sof(C107)=Sof(H10S)=Sof(H10T)=Sof(H10U)=FVAR(1)
 Fixed Sof: C7(0.5) H7C(0.5) H7A(0.5) H7B(0.5) C29(0.5) H29B(0.5) H29C(0.5)
 H29A(0.5) C57(0.5) H57A(0.5) H57B(0.5) C113(0.5) H11S(0.5) H11T(0.5) C115(0.5)
 H11U(0.5) H11V(0.5) C117(0.5) H11W(0.5) H11X(0.5) H11Y(0.5) C15(0.5) H15A(0.5)
 H15B(0.5) C59(0.5) H59A(0.5) H59B(0.5) C119(0.5) H(0.5) H11Z(0.5) C121(0.5)
 H12D(0.5) H12E(0.5) H12F(0.5)
6.a Free rotating group:
 C7(C29,C57,C113,C115), C117(C15,C59,C119,C121)
6.b Secondary CH2 refined with riding coordinates:
 C57(H57A,H57B), C113(H11S,H11T), C115(H11U,H11V), C15(H15A,H15B), C59(H59A,
 H59B), C119(H,H11Z)
6.c Aromatic/amide H refined with riding coordinates:
 C6(H6), C8(H8), C22(H22), C36(H36), C38(H38), C42(H42), C62(H62), C69(H69),
 C80(H80), C88(H88), C1(H1), C4(H4), C10(H10), C12(H12), C14(H14), C16(H16),
 C18(H18), C20(H20), C24(H24), C30(H30), C44(H44), C72(H72), C78(H78), C92(H92),
  C100(H100)
6.d Idealised Me refined as rotating group:
 C3(H3A,H3B,H3C), C5(H5A,H5B,H5C), C11(H11M,H11N,H11O), C25(H25A,H25B,H25C),
 C31(H31A,H31B,H31C), C43(H43A,H43B,H43C), C45(H45A,H45B,H45C), C49(H49A,H49B,
 H49C), C51(H51A,H51B,H51C), C63(H63A,H63B,H63C), C65(H65A,H65B,H65C), C73(H73A,
 H73B,H73C), C75(H75A,H75B,H75C), C77(H77A,H77B,H77C), C83(H83A,H83B,H83C),
 C84(H84A,H84B,H84C), C87(H87A,H87B,H87C), C91(H91A,H91B,H91C), C97(H97A,H97B,
 H97C), C99(H99A,H99B,H99C), C103(H10P,H10Q,H10R), C106(H10M,H10N,H10O),
 C110(H11G,H11H,H11I), C114(H11J,H11K,H11L), C27(H27A,H27B,H27C), C53(H53A,H53B,
 H53C), C107(H10S,H10T,H10U), C55(H55A,H55B,H55C), C109(H10V,H10W,H10X),
 C111(H11P,H11Q,H11R), C2(H2A,H2B,H2C), C9(H9A,H9B,H9C), C13(H13A,H13B,H13C),
 C17(H17A,H17B,H17C), C19(H19A,H19B,H19C), C21(H21A,H21B,H21C), C23(H23A,H23B,
 H23C), C33(H33A,H33B,H33C), C35(H35A,H35B,H35C), C37(H37A,H37B,H37C), C39(H39A,
 H39B,H39C), C41(H41A,H41B,H41C), C47(H47A,H47B,H47C), C61(H61A,H61B,H61C),
 C67(H67A,H67B,H67C), C68(H68A,H68B,H68C), C71(H71A,H71B,H71C), C79(H79A,H79B,
 H79C), C81(H81A,H81B,H81C), C82(H82A,H82B,H82C), C85(H85A,H85B,H85C), C86(H86A,
 H86B,H86C), C89(H89A,H89B,H89C), C90(H90A,H90B,H90C), C93(H93A,H93B,H93C),
 C94(H94A,H94B,H94C), C95(H95A,H95B,H95C), C96(H96A,H96B,H96C), C98(H98A,H98B,
 H98C), C101(H10G,H10H,H10I), C104(H10A,H10B,H10C), C105(H10J,H10K,H10L),
 C108(H10D,H10E,H10F), C112(H11A,H11B,H11C), C118(H11D,H11E,H11F), C120(H12A,
 H12B,H12C), C7(H7C,H7A,H7B), C29(H29B,H29C,H29A), C117(H11W,H11X,H11Y),
 C121(H12D,H12E,H12F)
;
_olex2_exptl_crystal_mounting_method tip-mounted
_olex2_submission_special_instructions 'No special instructions were received'
_oxdiff_exptl_absorpt_empirical_details
;
Empirical correction (ABSPACK) includes:
- Absorption correction using spherical harmonics
- Frame scaling
- B-factor correction
;
_oxdiff_exptl_absorpt_empirical_full_max 1.153
_oxdiff_exptl_absorpt_empirical_full_min 0.851

loop_
_space_group_symop_operation_xyz
'x, y, z'
'-x, -y, -z'

loop_
_atom_site_label
_atom_site_type_symbol
_atom_site_fract_x
_atom_site_fract_y
_atom_site_fract_z
_atom_site_U_iso_or_equiv
_atom_site_adp_type
_atom_site_occupancy
_atom_site_site_symmetry_order
_atom_site_calc_flag
_atom_site_refinement_flags_posn
_atom_site_refinement_flags_adp
_atom_site_refinement_flags_occupancy
_atom_site_disorder_assembly
_atom_site_disorder_group
Cr1 Cr 1.02463(6) 0.15885(6) 0.24432(3) 0.0198(2) Uani 1 1 d . . . . .
Cr2 Cr 0.94153(6) 0.30285(6) 0.27845(4) 0.0225(2) Uani 1 1 d . . . . .
Si1 Si 0.82172(10) 0.20195(10) 0.27712(6) 0.0224(4) Uani 1 1 d . . . . .
Si2 Si 1.09720(10) 0.18121(11) 0.36016(6) 0.0256(4) Uani 1 1 d . . . . .
Si5 Si 1.04880(11) 0.29708(11) 0.14679(7) 0.0291(4) Uani 1 1 d . . . . .
O1 O 1.0359(2) 0.2033(2) 0.31055(14) 0.0219(9) Uani 1 1 d . . . . .
O4 O 1.0115(2) 0.2657(2) 0.20609(14) 0.0226(9) Uani 1 1 d . . . . .
O6 O 0.9015(2) 0.2239(2) 0.26620(13) 0.0220(9) Uani 1 1 d . . . . .
O13 O 1.1480(3) 0.2371(3) 0.14151(16) 0.0490(13) Uani 1 1 d . . . . .
O15 O 0.7396(2) 0.2861(2) 0.29423(15) 0.0314(10) Uani 1 1 d . . . . .
O17 O 1.0379(2) 0.1965(3) 0.41897(14) 0.0335(11) Uani 1 1 d . . . . .
O20 O 0.8199(2) 0.1661(2) 0.22059(14) 0.0273(10) Uani 1 1 d . . . . .
O22 O 0.8378(2) 0.1294(2) 0.32661(14) 0.0267(10) Uani 1 1 d . . . . .
O24 O 1.1408(2) 0.2403(3) 0.35328(15) 0.0309(10) Uani 1 1 d . . . . .
O25 O 1.0274(3) 0.3887(3) 0.15314(18) 0.0565(14) Uani 1 1 d . . . . .
O26 O 1.1636(2) 0.0870(2) 0.35391(14) 0.0300(10) Uani 1 1 d . . . . .
O27 O 1.0119(3) 0.2871(4) 0.09468(17) 0.0733(18) Uani 1 1 d . . . . .
C3 C 0.6021(4) 0.2918(5) 0.3053(3) 0.070(2) Uani 1 1 d . . . . .
H3A H 0.625178 0.240300 0.287866 0.105 Uiso 1 1 calc R U . . .
H3B H 0.543198 0.325562 0.297566 0.105 Uiso 1 1 calc R U . . .
H3C H 0.604669 0.280557 0.346067 0.105 Uiso 1 1 calc R U . . .
C5 C 1.0946(4) 0.2503(5) 0.4799(3) 0.058(2) Uani 1 1 d . . . . .
H5A H 1.091530 0.293201 0.450076 0.087 Uiso 1 1 calc R U . . .
H5B H 1.151039 0.203848 0.476425 0.087 Uiso 1 1 calc R U . . .
H5C H 1.083445 0.271420 0.516790 0.087 Uiso 1 1 calc R U . . .
C6 C 1.0312(4) 0.0374(3) 0.2457(2) 0.0263(14) Uani 1 1 d . . . . .
H6 H 0.988747 0.023724 0.265379 0.032 Uiso 1 1 calc R U . . .
C8 C 1.1066(4) 0.0814(3) 0.1765(2) 0.0274(14) Uani 1 1 d . . . . .
H8 H 1.124063 0.102691 0.141401 0.033 Uiso 1 1 calc R U . . .
C11 C 0.9177(5) 0.0431(5) 0.3998(3) 0.068(2) Uani 1 1 d . . . . .
H11M H 0.920292 -0.001692 0.381572 0.102 Uiso 1 1 calc R U . . .
H11N H 0.917077 0.029400 0.440608 0.102 Uiso 1 1 calc R U . . .
H11O H 0.967308 0.051667 0.385327 0.102 Uiso 1 1 calc R U . . .
C22 C 1.0338(4) 0.0701(3) 0.1891(2) 0.0261(14) Uani 1 1 d . . . . .
H22 H 0.993275 0.082393 0.163976 0.031 Uiso 1 1 calc R U . . .
C25 C 0.9533(6) 0.2217(5) 0.0560(4) 0.095(3) Uani 1 1 d . . . . .
H25A H 0.902700 0.225813 0.042919 0.142 Uiso 1 1 calc R U . . .
H25B H 0.971097 0.178969 0.087086 0.142 Uiso 1 1 calc R U . . .
H25C H 0.998843 0.208275 0.024954 0.142 Uiso 1 1 calc R U . . .
C28 C 1.2044(4) 0.2544(4) 0.3147(2) 0.0324(15) Uani 1 1 d . . . . .
C31 C 0.7599(4) 0.1103(5) 0.4125(2) 0.052(2) Uani 1 1 d . . . . .
H31A H 0.708931 0.160155 0.403353 0.079 Uiso 1 1 calc R U . . .
H31B H 0.759916 0.099960 0.453533 0.079 Uiso 1 1 calc R U . . .
H31C H 0.760649 0.064300 0.397049 0.079 Uiso 1 1 calc R U . . .
C32 C 0.8378(4) 0.1205(4) 0.3870(2) 0.0307(15) Uani 1 1 d . . . . .
C36 C 1.1490(4) 0.0554(3) 0.2252(2) 0.0298(14) Uani 1 1 d . . . . .
H36 H 1.200482 0.055753 0.228971 0.036 Uiso 1 1 calc R U . . .
C38 C 1.1013(4) 0.0289(4) 0.2672(2) 0.0315(14) Uani 1 1 d . . . . .
H38 H 1.115287 0.008327 0.304559 0.038 Uiso 1 1 calc R U . . .
C42 C 0.9369(4) 0.3907(4) 0.3328(2) 0.0353(15) Uani 1 1 d . . . . .
H42 H 0.979796 0.379143 0.355899 0.042 Uiso 1 1 calc R U . . .
C43 C 0.9123(5) 0.3653(5) 0.0271(3) 0.074(3) Uani 1 1 d . . . . .
H43A H 0.859113 0.374583 0.014705 0.111 Uiso 1 1 calc R U . . .
H43B H 0.957618 0.346169 -0.003928 0.111 Uiso 1 1 calc R U . . .
H43C H 0.906210 0.416259 0.038295 0.111 Uiso 1 1 calc R U . . .
C45 C 0.9386(5) 0.5271(5) 0.1260(4) 0.094(3) Uani 1 1 d . . . . .
H45A H 0.903029 0.509228 0.111191 0.140 Uiso 1 1 calc R U . . .
H45B H 0.936697 0.576080 0.103448 0.140 Uiso 1 1 calc R U . . .
H45C H 0.917585 0.539323 0.165285 0.140 Uiso 1 1 calc R U . . .
C49 C 0.6171(4) 0.4108(5) 0.3119(4) 0.075(3) Uani 1 1 d . . . . .
H49A H 0.637422 0.396581 0.349156 0.112 Uiso 1 1 calc R U . . .
H49B H 0.555226 0.435343 0.316172 0.112 Uiso 1 1 calc R U . . .
H49C H 0.635307 0.449714 0.290293 0.112 Uiso 1 1 calc R U . . .
C51 C 0.6531(5) 0.3564(6) 0.2187(3) 0.098(4) Uani 1 1 d . . . . .
H51A H 0.689315 0.383059 0.205921 0.147 Uiso 1 1 calc R U . . .
H51B H 0.595446 0.393208 0.209578 0.147 Uiso 1 1 calc R U . . .
H51C H 0.674975 0.306374 0.199668 0.147 Uiso 1 1 calc R U . . .
C58 C 1.2197(4) 0.0175(4) 0.3883(2) 0.0342(15) Uani 1 1 d . . . . .
C60 C 0.6526(4) 0.3356(4) 0.2814(3) 0.0382(16) Uani 1 1 d . . . . .
C62 C 0.9336(4) 0.4252(3) 0.2775(2) 0.0315(14) Uani 1 1 d . . . . .
H62 H 0.973634 0.440861 0.256177 0.038 Uiso 1 1 calc R U . . .
C63 C 1.2583(4) 0.0450(4) 0.4276(2) 0.0481(19) Uani 1 1 d . . . . .
H63A H 1.300803 -0.002861 0.447258 0.072 Uiso 1 1 calc R U . . .
H63B H 1.213740 0.078636 0.455247 0.072 Uiso 1 1 calc R U . . .
H63C H 1.284968 0.076936 0.405413 0.072 Uiso 1 1 calc R U . . .
C64 C 0.7953(4) 0.1091(4) 0.2054(2) 0.0367(15) Uani 1 1 d . . . . .
C65 C 1.2535(4) 0.1843(4) 0.2766(2) 0.0444(18) Uani 1 1 d . . . . .
H65A H 1.279085 0.132776 0.299915 0.067 Uiso 1 1 calc R U . . .
H65B H 1.298052 0.193250 0.252110 0.067 Uiso 1 1 calc R U . . .
H65C H 1.214917 0.182184 0.253437 0.067 Uiso 1 1 calc R U . . .
C66 C 0.9336(5) 0.3022(5) 0.0763(3) 0.0475(19) Uani 1 1 d . . . . .
C69 C 0.8188(4) 0.4043(4) 0.3030(3) 0.0509(18) Uani 1 1 d . . . . .
H69 H 0.766318 0.404177 0.302092 0.061 Uiso 1 1 calc R U . . .
C73 C 0.9414(4) 0.2935(5) 0.4830(2) 0.052(2) Uani 1 1 d . . . . .
H73A H 0.899680 0.273734 0.483033 0.078 Uiso 1 1 calc R U . . .
H73B H 0.933905 0.336373 0.452295 0.078 Uiso 1 1 calc R U . . .
H73C H 0.933572 0.315449 0.519082 0.078 Uiso 1 1 calc R U . . .
C75 C 1.2626(4) 0.2598(5) 0.3510(3) 0.056(2) Uani 1 1 d . . . . .
H75A H 1.230149 0.305585 0.374419 0.085 Uiso 1 1 calc R U . . .
H75B H 1.307540 0.268184 0.326666 0.085 Uiso 1 1 calc R U . . .
H75C H 1.287596 0.209075 0.375183 0.085 Uiso 1 1 calc R U . . .
C76 C 1.0298(4) 0.2235(5) 0.4745(2) 0.0440(18) Uani 1 1 d . . . . .
C77 C 1.0366(5) 0.1511(5) 0.5171(2) 0.059(2) Uani 1 1 d . . . . .
H77A H 1.022894 0.168181 0.555430 0.088 Uiso 1 1 calc R U . . .
H77B H 1.094365 0.106679 0.512931 0.088 Uiso 1 1 calc R U . . .
H77C H 0.996965 0.132132 0.509969 0.088 Uiso 1 1 calc R U . . .
C80 C 0.8597(4) 0.4325(4) 0.2589(3) 0.0452(17) Uani 1 1 d . . . . .
H80 H 0.841581 0.453282 0.222479 0.054 Uiso 1 1 calc R U . . .
C83 C 1.2662(5) 0.2622(5) 0.1079(3) 0.060(2) Uani 1 1 d . . . . .
H83A H 1.320139 0.243610 0.083949 0.090 Uiso 1 1 calc R U . . .
H83B H 1.276155 0.257869 0.147265 0.090 Uiso 1 1 calc R U . . .
H83C H 1.229071 0.319127 0.096104 0.090 Uiso 1 1 calc R U . . .
C84 C 0.8369(4) 0.1929(4) 0.4091(2) 0.0362(16) Uani 1 1 d . . . . .
H84A H 0.889635 0.195811 0.394820 0.054 Uiso 1 1 calc R U . . .
H84B H 0.831576 0.186549 0.450373 0.054 Uiso 1 1 calc R U . . .
H84C H 0.788895 0.243017 0.396300 0.054 Uiso 1 1 calc R U . . .
C87 C 1.0620(5) 0.4459(5) 0.0610(3) 0.066(2) Uani 1 1 d . . . . .
H87A H 1.118385 0.399132 0.059057 0.100 Uiso 1 1 calc R U . . .
H87B H 1.065611 0.494322 0.041357 0.100 Uiso 1 1 calc R U . . .
H87C H 1.024071 0.434634 0.043011 0.100 Uiso 1 1 calc R U . . .
C88 C 0.8658(4) 0.3756(4) 0.3493(3) 0.0447(17) Uani 1 1 d . . . . .
H88 H 0.852746 0.351142 0.384509 0.054 Uiso 1 1 calc R U . . .
C91 C 1.2048(5) 0.2149(5) 0.0442(3) 0.069(3) Uani 1 1 d . . . . .
H91A H 1.172204 0.272104 0.030626 0.104 Uiso 1 1 calc R U . . .
H91B H 1.171547 0.185757 0.044458 0.104 Uiso 1 1 calc R U . . .
H91C H 1.257427 0.189977 0.019309 0.104 Uiso 1 1 calc R U . . .
C97 C 1.2839(4) 0.1221(5) 0.1237(3) 0.067(2) Uani 1 1 d . . . . .
H97A H 1.338112 0.102505 0.099954 0.101 Uiso 1 1 calc R U . . .
H97B H 1.257644 0.087008 0.121835 0.101 Uiso 1 1 calc R U . . .
H97C H 1.293336 0.120701 0.162770 0.101 Uiso 1 1 calc R U . . .
C99 C 0.8643(5) 0.3229(6) 0.1228(3) 0.092(3) Uani 1 1 d . . . . .
H99A H 0.851279 0.375240 0.135812 0.138 Uiso 1 1 calc R U . . .
H99B H 0.881697 0.280371 0.154056 0.138 Uiso 1 1 calc R U . . .
H99C H 0.813983 0.326767 0.109405 0.138 Uiso 1 1 calc R U . . .
C103 C 1.0806(6) 0.4813(6) 0.1515(3) 0.095(3) Uani 1 1 d . . . . .
H10P H 1.054686 0.494519 0.189977 0.142 Uiso 1 1 calc R U . . .
H10Q H 1.085780 0.528406 0.130634 0.142 Uiso 1 1 calc R U . . .
H10R H 1.136860 0.434650 0.152739 0.142 Uiso 1 1 calc R U . . .
C106 C 1.1603(4) 0.3336(4) 0.2798(3) 0.0452(18) Uani 1 1 d . . . . .
H10M H 1.120341 0.330023 0.258616 0.068 Uiso 1 1 calc R U . . .
H10N H 1.202153 0.344368 0.253463 0.068 Uiso 1 1 calc R U . . .
H10O H 1.129564 0.377997 0.304609 0.068 Uiso 1 1 calc R U . . .
C110 C 1.2895(4) -0.0395(4) 0.3474(2) 0.0430(18) Uani 1 1 d . . . . .
H11G H 1.327937 -0.088602 0.368612 0.065 Uiso 1 1 calc R U . . .
H11H H 1.321158 -0.011662 0.326104 0.065 Uiso 1 1 calc R U . . .
H11I H 1.264216 -0.054860 0.321221 0.065 Uiso 1 1 calc R U . . .
C114 C 1.1690(4) -0.0244(4) 0.4211(2) 0.0472(19) Uani 1 1 d . . . . .
H11J H 1.148978 -0.044838 0.394657 0.071 Uiso 1 1 calc R U . . .
H11K H 1.120409 0.014684 0.443738 0.071 Uiso 1 1 calc R U . . .
H11L H 1.204885 -0.069997 0.445959 0.071 Uiso 1 1 calc R U . . .
C116 C 1.2250(4) 0.2104(5) 0.1025(3) 0.0476(18) Uani 1 1 d . . . . .
C122 C 1.0274(5) 0.4610(4) 0.1231(3) 0.0530(19) Uani 1 1 d . . . . .
C27 C 0.7188(8) 0.1095(9) 0.2392(6) 0.042(4) Uani 0.478(8) 1 d D . P A 1
H27A H 0.669637 0.161694 0.231072 0.064 Uiso 0.478(8) 1 calc R U P A 1
H27B H 0.725938 0.102206 0.279328 0.064 Uiso 0.478(8) 1 calc R U P A 1
H27C H 0.710125 0.065070 0.229440 0.064 Uiso 0.478(8) 1 calc R U P A 1
C53 C 0.7956(9) 0.1167(9) 0.1449(4) 0.042(4) Uani 0.478(8) 1 d D . P A 1
H53A H 0.851914 0.107217 0.126845 0.063 Uiso 0.478(8) 1 calc R U P A 1
H53B H 0.753935 0.171684 0.132777 0.063 Uiso 0.478(8) 1 calc R U P A 1
H53C H 0.781218 0.076555 0.134180 0.063 Uiso 0.478(8) 1 calc R U P A 1
C107 C 0.8696(7) 0.0151(8) 0.2221(5) 0.042(4) Uani 0.478(8) 1 d D . P A 1
H10S H 0.851218 -0.024711 0.216159 0.064 Uiso 0.478(8) 1 calc R U P A 1
H10T H 0.878643 0.009782 0.261758 0.064 Uiso 0.478(8) 1 calc R U P A 1
H10U H 0.922431 0.005165 0.198210 0.064 Uiso 0.478(8) 1 calc R U P A 1
C55 C 0.7147(8) 0.1664(8) 0.1691(5) 0.054(4) Uani 0.522(8) 1 d D . P A 2
H55A H 0.732660 0.194790 0.136301 0.081 Uiso 0.522(8) 1 calc R U P A 2
H55B H 0.669325 0.206494 0.192918 0.081 Uiso 0.522(8) 1 calc R U P A 2
H55C H 0.694089 0.132198 0.156289 0.081 Uiso 0.522(8) 1 calc R U P A 2
C109 C 0.8593(8) 0.0542(8) 0.1693(5) 0.049(4) Uani 0.522(8) 1 d D . P A 2
H10V H 0.838433 0.020760 0.155656 0.074 Uiso 0.522(8) 1 calc R U P A 2
H10W H 0.908363 0.018930 0.189780 0.074 Uiso 0.522(8) 1 calc R U P A 2
H10X H 0.875763 0.084558 0.137137 0.074 Uiso 0.522(8) 1 calc R U P A 2
C111 C 0.7598(8) 0.0697(8) 0.2557(5) 0.040(4) Uani 0.522(8) 1 d D . P A 2
H11P H 0.716785 0.112003 0.279112 0.060 Uiso 0.522(8) 1 calc R U P A 2
H11Q H 0.805620 0.031513 0.278107 0.060 Uiso 0.522(8) 1 calc R U P A 2
H11R H 0.734352 0.040237 0.242090 0.060 Uiso 0.522(8) 1 calc R U P A 2
Cr3 Cr 0.35924(6) 0.76372(6) 0.17255(4) 0.0231(2) Uani 1 1 d . . . . .
Cr4 Cr 0.62112(6) 0.71799(6) 0.31687(3) 0.0212(2) Uani 1 1 d . . . . .
Si3 Si 0.24368(11) 0.67044(12) 0.22002(6) 0.0299(4) Uani 1 1 d . . . . .
Si4 Si 0.46523(11) 0.72643(11) 0.04598(6) 0.0255(4) Uani 1 1 d . . . . .
Si6 Si 0.57120(10) 0.70191(10) 0.45520(6) 0.0240(4) Uani 1 1 d . . . . .
Si7 Si 0.67279(10) 0.86402(11) 0.27170(6) 0.0241(4) Uani 1 1 d . . . . .
O2 O 0.7649(2) 0.8386(2) 0.29102(14) 0.0281(10) Uani 1 1 d . . . . .
O3 O 0.1852(3) 0.7078(3) 0.16791(16) 0.0464(13) Uani 1 1 d . . . . .
O5 O 0.5881(3) 0.7590(3) 0.49124(15) 0.0357(11) Uani 1 1 d . . . . .
O7 O 0.6537(2) 0.6145(3) 0.46109(14) 0.0333(11) Uani 1 1 d . . . . .
O8 O 0.5609(2) 0.7316(2) 0.39080(13) 0.0247(9) Uani 1 1 d . . . . .
O9 O 0.6230(2) 0.9636(2) 0.27031(15) 0.0278(10) Uani 1 1 d . . . . .
O10 O 0.3261(2) 0.6811(2) 0.20164(14) 0.0272(10) Uani 1 1 d . . . . .
O11 O 0.2651(3) 0.5748(3) 0.23701(15) 0.0389(11) Uani 1 1 d . . . . .
O12 O 0.6931(2) 0.8347(2) 0.20807(14) 0.0242(9) Uani 1 1 d . . . . .
O14 O 0.4189(2) 0.7136(2) 0.10529(14) 0.0239(9) Uani 1 1 d . . . . .
O16 O 0.6210(2) 0.8216(2) 0.30891(14) 0.0240(9) Uani 1 1 d . . . . .
O18 O 0.5676(2) 0.6905(2) 0.04348(14) 0.0257(9) Uani 1 1 d . . . . .
O19 O 0.4867(2) 0.6977(3) 0.48874(15) 0.0363(11) Uani 1 1 d . . . . .
O21 O 0.4526(2) 0.6818(3) -0.00271(14) 0.0321(10) Uani 1 1 d . . . . .
O23 O 0.1842(3) 0.7165(3) 0.27382(16) 0.0471(13) Uani 1 1 d . . . . .
O28 O 0.4294(2) 0.8243(2) 0.02870(14) 0.0291(10) Uani 1 1 d . . . . .
C1 C 0.7425(3) 0.6110(4) 0.3383(2) 0.0282(14) Uani 1 1 d . . . . .
H1 H 0.764231 0.606165 0.372714 0.034 Uiso 1 1 calc R U . . .
C2 C 0.7479(5) 0.4809(4) 0.4905(3) 0.057(2) Uani 1 1 d . . . . .
H2A H 0.778700 0.444482 0.521499 0.085 Uiso 1 1 calc R U . . .
H2B H 0.788141 0.480166 0.457613 0.085 Uiso 1 1 calc R U . . .
H2C H 0.709374 0.462375 0.480629 0.085 Uiso 1 1 calc R U . . .
C4 C 0.4821(3) 0.6949(4) 0.2186(2) 0.0236(13) Uani 1 1 d . . . . .
H4 H 0.467101 0.658020 0.206105 0.028 Uiso 1 1 calc R U . . .
C9 C 0.7576(4) 0.5980(5) 0.5194(3) 0.057(2) Uani 1 1 d . . . . .
H9A H 0.788088 0.565283 0.551540 0.085 Uiso 1 1 calc R U . . .
H9B H 0.725935 0.655222 0.527612 0.085 Uiso 1 1 calc R U . . .
H9C H 0.798094 0.592963 0.485839 0.085 Uiso 1 1 calc R U . . .
C10 C 0.4643(3) 0.7203(4) 0.2739(2) 0.0261(14) Uani 1 1 d . . . . .
H10 H 0.435879 0.702618 0.305326 0.031 Uiso 1 1 calc R U . . .
C12 C 0.6858(3) 0.5812(3) 0.3304(2) 0.0273(14) Uani 1 1 d . . . . .
H12 H 0.663936 0.552173 0.358244 0.033 Uiso 1 1 calc R U . . .
C13 C 0.3032(6) 0.4923(6) 0.1589(3) 0.107(3) Uani 1 1 d . . . . .
H13A H 0.290494 0.542630 0.134343 0.161 Uiso 1 1 calc R U . . .
H13B H 0.253338 0.482721 0.166126 0.161 Uiso 1 1 calc R U . . .
H13C H 0.350352 0.446451 0.140336 0.161 Uiso 1 1 calc R U . . .
C14 C 0.4962(3) 0.7767(3) 0.2740(2) 0.0212(13) Uani 1 1 d . . . . .
H14 H 0.492975 0.803847 0.305258 0.025 Uiso 1 1 calc R U . . .
C16 C 0.5269(3) 0.7352(4) 0.1855(2) 0.0252(14) Uani 1 1 d . . . . .
H16 H 0.548150 0.728380 0.146948 0.030 Uiso 1 1 calc R U . . .
C17 C 0.3679(4) 0.6118(4) 0.0305(3) 0.051(2) Uani 1 1 d . . . . .
H17A H 0.358154 0.628541 0.068700 0.077 Uiso 1 1 calc R U . . .
H17B H 0.419026 0.559634 0.027232 0.077 Uiso 1 1 calc R U . . .
H17C H 0.319355 0.605719 0.023016 0.077 Uiso 1 1 calc R U . . .
C18 C 0.5346(3) 0.7849(4) 0.2177(2) 0.0249(14) Uani 1 1 d . . . . .
H18 H 0.560807 0.819208 0.205103 0.030 Uiso 1 1 calc R U . . .
C19 C 0.4879(4) 0.8326(4) -0.0689(2) 0.053(2) Uani 1 1 d . . . . .
H19A H 0.511601 0.863147 -0.096023 0.079 Uiso 1 1 calc R U . . .
H19B H 0.439280 0.834264 -0.083192 0.079 Uiso 1 1 calc R U . . .
H19C H 0.531047 0.775870 -0.063471 0.079 Uiso 1 1 calc R U . . .
C20 C 0.6679(4) 0.6024(4) 0.2741(2) 0.0273(14) Uani 1 1 d . . . . .
H20 H 0.631666 0.590295 0.257036 0.033 Uiso 1 1 calc R U . . .
C21 C 0.2818(4) 0.6520(5) 0.3448(3) 0.066(2) Uani 1 1 d . . . . .
H21A H 0.308252 0.599021 0.329114 0.098 Uiso 1 1 calc R U . . .
H21B H 0.284624 0.643878 0.385627 0.098 Uiso 1 1 calc R U . . .
H21C H 0.311863 0.683426 0.327403 0.098 Uiso 1 1 calc R U . . .
C23 C 0.0989(5) 0.7131(6) 0.1024(3) 0.080(3) Uani 1 1 d . . . . .
H23A H 0.141514 0.658178 0.093485 0.120 Uiso 1 1 calc R U . . .
H23B H 0.111360 0.753433 0.077235 0.120 Uiso 1 1 calc R U . . .
H23C H 0.042847 0.720512 0.097238 0.120 Uiso 1 1 calc R U . . .
C24 C 0.7609(3) 0.6486(4) 0.2871(2) 0.0267(14) Uani 1 1 d . . . . .
H24 H 0.798502 0.672161 0.280452 0.032 Uiso 1 1 calc R U . . .
C26 C 0.7460(4) 0.8427(4) 0.1584(2) 0.0335(15) Uani 1 1 d . . . . .
C30 C 0.7136(3) 0.6453(4) 0.2468(2) 0.0273(14) Uani 1 1 d . . . . .
H30 H 0.712552 0.667653 0.208731 0.033 Uiso 1 1 calc R U . . .
C33 C 0.6377(4) 0.5688(5) 0.5607(2) 0.056(2) Uani 1 1 d . . . . .
H33A H 0.601522 0.545855 0.553439 0.084 Uiso 1 1 calc R U . . .
H33B H 0.602444 0.625008 0.570571 0.084 Uiso 1 1 calc R U . . .
H33C H 0.670490 0.536160 0.591956 0.084 Uiso 1 1 calc R U . . .
C34 C 0.5341(4) 0.8348(4) 0.5152(2) 0.0342(15) Uani 1 1 d . . . . .
C35 C 0.7782(5) 0.7711(4) 0.3859(2) 0.051(2) Uani 1 1 d . . . . .
H35A H 0.719317 0.780776 0.389248 0.077 Uiso 1 1 calc R U . . .
H35B H 0.793009 0.771526 0.423097 0.077 Uiso 1 1 calc R U . . .
H35C H 0.815376 0.718041 0.371192 0.077 Uiso 1 1 calc R U . . .
C37 C 0.7353(5) 0.9179(5) 0.3708(3) 0.063(2) Uani 1 1 d . . . . .
H37A H 0.736078 0.962148 0.343501 0.094 Uiso 1 1 calc R U . . .
H37B H 0.757819 0.917952 0.405062 0.094 Uiso 1 1 calc R U . . .
H37C H 0.677106 0.925744 0.380175 0.094 Uiso 1 1 calc R U . . .
C39 C 0.4932(4) 1.0101(4) 0.3321(3) 0.052(2) Uani 1 1 d . . . . .
H39A H 0.501854 0.953937 0.341333 0.078 Uiso 1 1 calc R U . . .
H39B H 0.432519 1.047266 0.334306 0.078 Uiso 1 1 calc R U . . .
H39C H 0.519013 1.023758 0.358940 0.078 Uiso 1 1 calc R U . . .
C40 C 0.5338(4) 1.0185(4) 0.2729(3) 0.0337(15) Uani 1 1 d . . . . .
C41 C 0.0433(4) 0.8129(5) 0.1751(3) 0.071(2) Uani 1 1 d . . . . .
H41A H -0.015964 0.824783 0.176200 0.106 Uiso 1 1 calc R U . . .
H41B H 0.055900 0.848896 0.145423 0.106 Uiso 1 1 calc R U . . .
H41C H 0.053336 0.821739 0.211551 0.106 Uiso 1 1 calc R U . . .
C44 C 0.3278(4) 0.8807(4) 0.2067(2) 0.0340(15) Uani 1 1 d . . . . .
H44 H 0.361198 0.883504 0.232060 0.041 Uiso 1 1 calc R U . . .
C46 C 0.4310(4) 0.6733(4) 0.4681(3) 0.0359(15) Uani 1 1 d . . . . .
C47 C 0.4988(5) 0.8178(5) 0.5747(3) 0.066(2) Uani 1 1 d . . . . .
H47A H 0.461486 0.793537 0.572992 0.099 Uiso 1 1 calc R U . . .
H47B H 0.466759 0.868949 0.592830 0.099 Uiso 1 1 calc R U . . .
H47C H 0.545470 0.780035 0.596570 0.099 Uiso 1 1 calc R U . . .
C48 C 0.3788(4) 0.6763(4) -0.0121(2) 0.0374(16) Uani 1 1 d . . . . .
C50 C 0.6336(4) 0.6087(4) 0.0456(2) 0.0310(14) Uani 1 1 d . . . . .
C52 C 0.4598(4) 0.8705(4) -0.0128(2) 0.0375(16) Uani 1 1 d . . . . .
C54 C 0.7887(4) 0.8380(4) 0.3458(2) 0.0358(16) Uani 1 1 d . . . . .
C56 C 0.6969(4) 0.5678(4) 0.5087(2) 0.0377(16) Uani 1 1 d . . . . .
C61 C 0.4628(4) 0.8896(4) 0.4794(3) 0.062(2) Uani 1 1 d . . . . .
H61A H 0.486620 0.901681 0.441749 0.093 Uiso 1 1 calc R U . . .
H61B H 0.426696 0.940567 0.497119 0.093 Uiso 1 1 calc R U . . .
H61C H 0.429199 0.861975 0.476178 0.093 Uiso 1 1 calc R U . . .
C67 C 0.5899(4) 0.8748(4) 0.5177(3) 0.0491(19) Uani 1 1 d . . . . .
H67A H 0.638924 0.836784 0.537482 0.074 Uiso 1 1 calc R U . . .
H67B H 0.557574 0.924065 0.537944 0.074 Uiso 1 1 calc R U . . .
H67C H 0.609177 0.889488 0.479344 0.074 Uiso 1 1 calc R U . . .
C68 C 0.6578(4) 0.5781(4) -0.0127(2) 0.0438(18) Uani 1 1 d . . . . .
H68A H 0.702451 0.521650 -0.010836 0.066 Uiso 1 1 calc R U . . .
H68B H 0.678299 0.612281 -0.038584 0.066 Uiso 1 1 calc R U . . .
H68C H 0.608238 0.580478 -0.026193 0.066 Uiso 1 1 calc R U . . .
C70 C 0.3280(5) 0.5002(5) 0.2158(3) 0.0486(18) Uani 1 1 d . . . . .
C71 C 0.1453(5) 0.6441(5) 0.3530(3) 0.066(2) Uani 1 1 d . . . . .
H71A H 0.086793 0.671327 0.343689 0.099 Uiso 1 1 calc R U . . .
H71B H 0.145699 0.632118 0.393932 0.099 Uiso 1 1 calc R U . . .
H71C H 0.176695 0.593211 0.334580 0.099 Uiso 1 1 calc R U . . .
C72 C 0.3389(4) 0.8934(4) 0.1492(3) 0.0432(17) Uani 1 1 d . . . . .
H72 H 0.380918 0.906600 0.128244 0.052 Uiso 1 1 calc R U . . .
C74 C 0.1004(4) 0.7243(5) 0.1626(3) 0.0423(17) Uani 1 1 d . . . . .
C78 C 0.2299(4) 0.8660(4) 0.1691(3) 0.0484(18) Uani 1 1 d . . . . .
H78 H 0.183733 0.857109 0.164305 0.058 Uiso 1 1 calc R U . . .
C79 C 0.3845(4) 0.9556(4) -0.0186(3) 0.058(2) Uani 1 1 d . . . . .
H79A H 0.365137 0.977979 0.018274 0.087 Uiso 1 1 calc R U . . .
H79B H 0.338425 0.951672 -0.032334 0.087 Uiso 1 1 calc R U . . .
H79C H 0.401842 0.991406 -0.045300 0.087 Uiso 1 1 calc R U . . .
C81 C 0.0716(4) 0.6699(5) 0.2024(3) 0.058(2) Uani 1 1 d . . . . .
H81A H 0.066174 0.682758 0.241184 0.087 Uiso 1 1 calc R U . . .
H81B H 0.113194 0.612884 0.198476 0.087 Uiso 1 1 calc R U . . .
H81C H 0.016812 0.678520 0.193376 0.087 Uiso 1 1 calc R U . . .
C82 C 0.3004(4) 0.7586(4) -0.0054(3) 0.0457(18) Uani 1 1 d . . . . .
H82A H 0.251644 0.755999 -0.016167 0.069 Uiso 1 1 calc R U . . .
H82B H 0.310146 0.801065 -0.029803 0.069 Uiso 1 1 calc R U . . .
H82C H 0.289286 0.771399 0.033903 0.069 Uiso 1 1 calc R U . . .
C85 C 0.3948(5) 0.6527(5) -0.0716(2) 0.055(2) Uani 1 1 d . . . . .
H85A H 0.348837 0.642752 -0.079233 0.082 Uiso 1 1 calc R U . . .
H85B H 0.448520 0.603131 -0.076141 0.082 Uiso 1 1 calc R U . . .
H85C H 0.397486 0.696974 -0.098060 0.082 Uiso 1 1 calc R U . . .
C86 C 0.6073(4) 0.5527(4) 0.0881(3) 0.0440(18) Uani 1 1 d . . . . .
H86A H 0.560490 0.549106 0.075143 0.066 Uiso 1 1 calc R U . . .
H86B H 0.589276 0.574901 0.124962 0.066 Uiso 1 1 calc R U . . .
H86C H 0.655408 0.498280 0.091192 0.066 Uiso 1 1 calc R U . . .
C89 C 0.8348(4) 0.7722(5) 0.1623(3) 0.059(2) Uani 1 1 d . . . . .
H89A H 0.859579 0.778706 0.193263 0.088 Uiso 1 1 calc R U . . .
H89B H 0.870190 0.772272 0.126793 0.088 Uiso 1 1 calc R U . . .
H89C H 0.831679 0.720556 0.169299 0.088 Uiso 1 1 calc R U . . .
C90 C 0.5307(4) 0.8768(4) 0.0087(3) 0.0455(18) Uani 1 1 d . . . . .
H90A H 0.578853 0.822556 0.012539 0.068 Uiso 1 1 calc R U . . .
H90B H 0.510981 0.899343 0.045518 0.068 Uiso 1 1 calc R U . . .
H90C H 0.548134 0.912642 -0.017952 0.068 Uiso 1 1 calc R U . . .
C92 C 0.2586(4) 0.8626(4) 0.2224(3) 0.0427(17) Uani 1 1 d . . . . .
H92 H 0.236406 0.850915 0.259165 0.051 Uiso 1 1 calc R U . . .
C93 C 0.1454(5) 0.7758(6) 0.3596(3) 0.088(3) Uani 1 1 d . . . . .
H93A H 0.179013 0.805456 0.349364 0.133 Uiso 1 1 calc R U . . .
H93B H 0.140235 0.763727 0.400620 0.133 Uiso 1 1 calc R U . . .
H93C H 0.088994 0.809156 0.347220 0.133 Uiso 1 1 calc R U . . .
C94 C 0.7080(4) 0.8344(5) 0.1095(2) 0.051(2) Uani 1 1 d . . . . .
H94A H 0.708770 0.780965 0.114036 0.076 Uiso 1 1 calc R U . . .
H94B H 0.741133 0.839536 0.074041 0.076 Uiso 1 1 calc R U . . .
H94C H 0.649575 0.877309 0.108990 0.076 Uiso 1 1 calc R U . . .
C95 C 0.8812(4) 0.8209(6) 0.3348(3) 0.072(3) Uani 1 1 d . . . . .
H95A H 0.914890 0.768804 0.318012 0.108 Uiso 1 1 calc R U . . .
H95B H 0.902033 0.818185 0.370478 0.108 Uiso 1 1 calc R U . . .
H95C H 0.886092 0.864612 0.308906 0.108 Uiso 1 1 calc R U . . .
C96 C 0.4770(4) 0.6040(4) 0.4325(3) 0.0464(18) Uani 1 1 d . . . . .
H96A H 0.516778 0.556816 0.454376 0.070 Uiso 1 1 calc R U . . .
H96B H 0.508032 0.619118 0.399542 0.070 Uiso 1 1 calc R U . . .
H96C H 0.436493 0.590193 0.420065 0.070 Uiso 1 1 calc R U . . .
C98 C 0.4929(4) 1.0006(4) 0.2302(3) 0.0474(18) Uani 1 1 d . . . . .
H98A H 0.523739 1.000655 0.192783 0.071 Uiso 1 1 calc R U . . .
H98B H 0.434086 1.042512 0.229548 0.071 Uiso 1 1 calc R U . . .
H98C H 0.494563 0.947107 0.240793 0.071 Uiso 1 1 calc R U . . .
C100 C 0.2798(5) 0.8840(4) 0.1274(3) 0.0520(19) Uani 1 1 d . . . . .
H100 H 0.274274 0.889335 0.088361 0.062 Uiso 1 1 calc R U . . .
C101 C 0.4137(5) 0.4935(6) 0.2015(4) 0.111(3) Uani 1 1 d . . . . .
H10G H 0.452480 0.439585 0.188626 0.166 Uiso 1 1 calc R U . . .
H10H H 0.432953 0.500870 0.234974 0.166 Uiso 1 1 calc R U . . .
H10I H 0.412665 0.535577 0.171541 0.166 Uiso 1 1 calc R U . . .
C102 C 0.1868(5) 0.6999(5) 0.3324(3) 0.052(2) Uani 1 1 d . . . . .
C104 C 0.7082(4) 0.6116(4) 0.0645(3) 0.0490(19) Uani 1 1 d . . . . .
H10A H 0.756185 0.556946 0.065465 0.074 Uiso 1 1 calc R U . . .
H10B H 0.692774 0.631081 0.102268 0.074 Uiso 1 1 calc R U . . .
H10C H 0.724023 0.648770 0.038065 0.074 Uiso 1 1 calc R U . . .
C105 C 0.3242(7) 0.4335(6) 0.2565(3) 0.114(4) Uani 1 1 d . . . . .
H10J H 0.351395 0.382478 0.238150 0.171 Uiso 1 1 calc R U . . .
H10K H 0.264972 0.446749 0.269245 0.171 Uiso 1 1 calc R U . . .
H10L H 0.353532 0.427214 0.289029 0.171 Uiso 1 1 calc R U . . .
C108 C 0.3850(4) 0.6514(4) 0.5224(3) 0.052(2) Uani 1 1 d . . . . .
H10D H 0.338889 0.643301 0.512849 0.078 Uiso 1 1 calc R U . . .
H10E H 0.362002 0.695842 0.547149 0.078 Uiso 1 1 calc R U . . .
H10F H 0.424997 0.601236 0.541785 0.078 Uiso 1 1 calc R U . . .
C112 C 0.5277(4) 1.1041(4) 0.2601(3) 0.052(2) Uani 1 1 d . . . . .
H11A H 0.557634 1.112696 0.286799 0.078 Uiso 1 1 calc R U . . .
H11B H 0.468171 1.144835 0.263620 0.078 Uiso 1 1 calc R U . . .
H11C H 0.553370 1.109393 0.221590 0.078 Uiso 1 1 calc R U . . .
C118 C 0.3681(4) 0.7507(4) 0.4357(3) 0.0405(17) Uani 1 1 d . . . . .
H11D H 0.397648 0.763039 0.400644 0.061 Uiso 1 1 calc R U . . .
H11E H 0.344445 0.796674 0.459098 0.061 Uiso 1 1 calc R U . . .
H11F H 0.322309 0.741392 0.426808 0.061 Uiso 1 1 calc R U . . .
C120 C 0.7471(5) 0.9238(4) 0.1531(3) 0.052(2) Uani 1 1 d . . . . .
H12A H 0.689339 0.967803 0.151563 0.078 Uiso 1 1 calc R U . . .
H12B H 0.782200 0.928452 0.118496 0.078 Uiso 1 1 calc R U . . .
H12C H 0.770450 0.927808 0.185710 0.078 Uiso 1 1 calc R U . . .
C7 C -0.0014(13) 0.5471(9) 0.3847(4) 0.086(3) Uiso 0.5 1 d G . P B -1
H7C H -0.043210 0.602188 0.393933 0.128 Uiso 0.5 1 calc R U P B -1
H7A H -0.016366 0.533341 0.351904 0.128 Uiso 0.5 1 calc R U P B -1
H7B H 0.054651 0.544884 0.375918 0.128 Uiso 0.5 1 calc R U P B -1
C29 C 0.0064(12) 0.4798(10) 0.5982(4) 0.086(3) Uiso 0.5 1 d G . P B -1
H29B H 0.009648 0.437552 0.628598 0.128 Uiso 0.5 1 calc R U P B -1
H29C H -0.044790 0.530533 0.606100 0.128 Uiso 0.5 1 calc R U P B -1
H29A H 0.056197 0.488941 0.595641 0.128 Uiso 0.5 1 calc R U P B -1
C57 C 0.0025(11) 0.5130(7) 0.4914(4) 0.086(3) Uiso 0.5 1 d G . P B -1
H57A H -0.047368 0.566217 0.497788 0.103 Uiso 0.5 1 calc R U P B -1
H57B H 0.053612 0.520870 0.488852 0.103 Uiso 0.5 1 calc R U P B -1
C113 C -0.0004(9) 0.4860(7) 0.4351(4) 0.086(3) Uiso 0.5 1 d G . P B -1
H11S H 0.049486 0.432855 0.428632 0.103 Uiso 0.5 1 calc R U P B -1
H11T H -0.051529 0.478190 0.437582 0.103 Uiso 0.5 1 calc R U P B -1
C115 C 0.0035(10) 0.4523(7) 0.5422(4) 0.086(3) Uiso 0.5 1 d G . P B -1
H11U H -0.047653 0.444426 0.544849 0.103 Uiso 0.5 1 calc R U P B -1
H11V H 0.053362 0.399041 0.535895 0.103 Uiso 0.5 1 calc R U P B -1
C117 C 0.8632(11) -0.0204(13) -0.0076(8) 0.089(3) Uiso 0.5 1 d G . P C -1
H11W H 0.836219 -0.024911 -0.038088 0.134 Uiso 0.5 1 calc R U P C -1
H11X H 0.819696 0.012169 0.020932 0.134 Uiso 0.5 1 calc R U P C -1
H11Y H 0.897999 -0.074922 0.009636 0.134 Uiso 0.5 1 calc R U P C -1
C15 C 1.0533(8) 0.0330(9) -0.0234(5) 0.089(3) Uiso 0.5 1 d G . P C -1
H15A H 1.072776 0.022096 -0.063420 0.107 Uiso 0.5 1 calc R U P C -1
H15B H 1.019397 0.092617 -0.021820 0.107 Uiso 0.5 1 calc R U P C -1
C59 C 0.9192(8) 0.0209(9) -0.0315(5) 0.089(3) Uiso 0.5 1 d G . P C -1
H59A H 0.885057 0.080568 -0.030030 0.107 Uiso 0.5 1 calc R U P C -1
H59B H 0.938428 0.010020 -0.071610 0.107 Uiso 0.5 1 calc R U P C -1
C119 C 0.9968(10) -0.0081(12) 0.0002(7) 0.089(3) Uiso 0.5 1 d G . P C -1
H H 0.977511 0.002803 0.040299 0.107 Uiso 0.5 1 calc R U P C -1
H11Z H 1.030874 -0.067695 -0.001283 0.107 Uiso 0.5 1 calc R U P C -1
C121 C 1.1307(10) 0.0035(13) 0.0087(8) 0.089(3) Uiso 0.5 1 d G . P C -1
H12D H 1.176548 -0.046126 -0.006518 0.134 Uiso 0.5 1 calc R U P C -1
H12E H 1.115708 -0.008031 0.048762 0.134 Uiso 0.5 1 calc R U P C -1
H12F H 1.149242 0.045940 0.004346 0.134 Uiso 0.5 1 calc R U P C -1

loop_
_atom_site_aniso_label
_atom_site_aniso_U_11
_atom_site_aniso_U_22
_atom_site_aniso_U_33
_atom_site_aniso_U_23
_atom_site_aniso_U_13
_atom_site_aniso_U_12
Cr1 0.0198(5) 0.0160(6) 0.0202(5) -0.0018(4) -0.0016(4) -0.0054(4)
Cr2 0.0177(5) 0.0186(6) 0.0283(5) -0.0057(4) -0.0025(4) -0.0049(5)
Si1 0.0210(9) 0.0239(10) 0.0217(9) 0.0008(7) -0.0028(7) -0.0102(8)
Si2 0.0210(10) 0.0279(11) 0.0229(9) -0.0059(7) -0.0035(7) -0.0056(8)
Si5 0.0337(11) 0.0341(12) 0.0250(9) 0.0059(8) -0.0059(8) -0.0217(10)
O1 0.017(2) 0.020(2) 0.0249(19) -0.0057(16) -0.0014(15) -0.0043(17)
O4 0.021(2) 0.016(2) 0.0270(19) 0.0013(16) -0.0005(16) -0.0072(18)
O6 0.021(2) 0.021(2) 0.024(2) -0.0016(16) -0.0013(15) -0.0101(18)
O13 0.041(3) 0.058(3) 0.032(2) 0.002(2) 0.0085(19) -0.015(2)
O15 0.021(2) 0.030(3) 0.037(2) -0.0053(19) -0.0057(17) -0.0050(19)
O17 0.034(3) 0.049(3) 0.0204(19) -0.0110(18) 0.0013(17) -0.021(2)
O20 0.040(3) 0.032(3) 0.022(2) -0.0016(17) -0.0066(17) -0.026(2)
O22 0.035(2) 0.024(2) 0.0210(19) 0.0018(17) -0.0030(16) -0.015(2)
O24 0.028(2) 0.036(3) 0.031(2) -0.0085(19) -0.0025(17) -0.015(2)
O25 0.086(4) 0.033(3) 0.051(3) 0.008(2) 0.005(3) -0.035(3)
O26 0.028(2) 0.027(2) 0.027(2) -0.0032(17) -0.0085(17) -0.0047(19)
O27 0.082(4) 0.151(6) 0.029(2) 0.015(3) -0.014(2) -0.091(4)
C3 0.037(5) 0.062(6) 0.108(6) -0.009(5) 0.005(4) -0.025(4)
C5 0.059(5) 0.084(6) 0.038(4) -0.028(4) -0.005(3) -0.031(5)
C6 0.032(3) 0.016(3) 0.029(3) -0.001(2) 0.000(2) -0.010(3)
C8 0.031(3) 0.020(3) 0.027(3) -0.008(2) 0.005(2) -0.008(3)
C11 0.076(5) 0.054(5) 0.039(4) 0.006(4) -0.018(4) 0.000(4)
C22 0.034(3) 0.019(3) 0.023(3) -0.005(2) -0.004(2) -0.008(3)
C25 0.121(8) 0.083(6) 0.101(6) 0.020(5) -0.053(6) -0.059(6)
C28 0.024(3) 0.041(4) 0.037(3) -0.002(3) -0.007(2) -0.018(3)
C31 0.072(5) 0.077(6) 0.029(4) -0.010(4) 0.008(3) -0.055(5)
C32 0.038(4) 0.034(4) 0.017(3) 0.005(2) 0.000(2) -0.016(3)
C36 0.024(3) 0.018(3) 0.038(3) -0.011(3) 0.000(2) 0.000(3)
C38 0.036(3) 0.017(3) 0.033(3) -0.003(2) -0.007(2) -0.004(3)
C42 0.037(4) 0.026(4) 0.041(3) -0.011(3) -0.001(3) -0.011(3)
C43 0.116(7) 0.075(6) 0.041(4) 0.015(4) -0.024(4) -0.053(5)
C45 0.096(6) 0.060(6) 0.100(6) 0.015(5) -0.033(5) -0.014(5)
C49 0.023(4) 0.054(5) 0.131(7) -0.023(5) -0.014(4) 0.002(4)
C51 0.039(5) 0.132(9) 0.055(4) 0.029(4) -0.014(3) 0.010(5)
C58 0.030(3) 0.035(4) 0.022(3) 0.004(3) -0.009(2) -0.002(3)
C60 0.016(3) 0.039(4) 0.050(4) 0.006(3) -0.006(3) -0.007(3)
C62 0.034(4) 0.014(3) 0.043(3) -0.009(3) -0.002(3) -0.006(3)
C63 0.035(4) 0.054(5) 0.040(4) -0.008(3) -0.011(3) -0.005(4)
C64 0.054(4) 0.045(4) 0.032(3) -0.008(3) -0.005(3) -0.038(3)
C65 0.039(4) 0.048(4) 0.042(4) -0.003(3) 0.005(3) -0.019(3)
C66 0.057(4) 0.073(5) 0.037(4) 0.019(3) -0.024(3) -0.051(4)
C69 0.024(4) 0.031(4) 0.091(5) -0.033(3) 0.001(3) -0.002(3)
C73 0.047(4) 0.069(5) 0.029(4) -0.020(3) 0.009(3) -0.017(4)
C75 0.045(5) 0.089(6) 0.056(4) -0.006(4) -0.016(3) -0.044(5)
C76 0.043(4) 0.066(5) 0.023(3) -0.016(3) -0.001(3) -0.023(4)
C77 0.063(5) 0.072(5) 0.027(4) -0.011(3) 0.004(3) -0.020(4)
C80 0.037(4) 0.026(4) 0.061(4) -0.013(3) -0.019(3) 0.001(3)
C83 0.063(5) 0.068(6) 0.057(5) 0.006(4) -0.007(4) -0.039(5)
C84 0.047(4) 0.042(4) 0.022(3) 0.002(3) -0.008(3) -0.023(4)
C87 0.095(6) 0.063(6) 0.066(4) 0.031(4) -0.030(4) -0.060(5)
C88 0.040(4) 0.037(4) 0.053(4) -0.028(3) 0.020(3) -0.015(3)
C91 0.061(5) 0.121(8) 0.039(4) -0.028(4) 0.027(3) -0.056(5)
C97 0.045(5) 0.071(5) 0.078(5) -0.017(4) 0.025(4) -0.027(4)
C99 0.070(5) 0.172(10) 0.045(4) 0.018(5) -0.021(4) -0.068(6)
C103 0.134(8) 0.135(9) 0.074(5) 0.019(5) -0.028(5) -0.112(7)
C106 0.032(4) 0.047(4) 0.057(4) 0.004(3) -0.005(3) -0.021(3)
C110 0.038(4) 0.037(4) 0.031(3) 0.003(3) -0.008(3) 0.002(3)
C114 0.044(4) 0.047(5) 0.034(4) 0.007(3) -0.008(3) -0.009(4)
C116 0.044(4) 0.065(5) 0.037(3) -0.016(3) 0.019(3) -0.031(4)
C122 0.068(5) 0.036(4) 0.068(4) 0.025(3) -0.030(4) -0.036(4)
C27 0.053(7) 0.039(10) 0.050(8) -0.015(7) -0.003(6) -0.030(7)
C53 0.040(9) 0.058(10) 0.036(5) -0.014(5) -0.007(5) -0.025(8)
C107 0.041(7) 0.045(6) 0.059(9) -0.012(5) -0.015(6) -0.029(5)
C55 0.078(8) 0.054(8) 0.055(8) 0.007(6) -0.023(6) -0.049(7)
C109 0.070(8) 0.052(7) 0.048(7) -0.018(6) 0.006(5) -0.047(6)
C111 0.055(9) 0.040(9) 0.040(6) -0.003(5) -0.002(6) -0.034(8)
Cr3 0.0190(5) 0.0211(6) 0.0279(5) -0.0054(4) -0.0029(4) -0.0070(5)
Cr4 0.0193(5) 0.0198(6) 0.0221(5) -0.0029(4) -0.0027(4) -0.0065(5)
Si3 0.0240(10) 0.0487(13) 0.0207(9) 0.0035(8) -0.0037(7) -0.0210(9)
Si4 0.0285(10) 0.0265(11) 0.0228(9) -0.0014(7) -0.0043(7) -0.0132(9)
Si6 0.0237(10) 0.0233(10) 0.0223(9) -0.0020(7) -0.0037(7) -0.0081(8)
Si7 0.0211(9) 0.0281(11) 0.0254(9) -0.0024(8) -0.0028(7) -0.0129(8)
O2 0.023(2) 0.036(3) 0.026(2) -0.0031(18) -0.0051(16) -0.014(2)
O3 0.035(3) 0.065(4) 0.046(3) 0.009(2) -0.015(2) -0.030(3)
O5 0.039(3) 0.032(3) 0.036(2) -0.0052(19) -0.0094(19) -0.014(2)
O7 0.028(2) 0.037(3) 0.022(2) 0.0080(18) -0.0088(17) -0.006(2)
O8 0.026(2) 0.025(2) 0.0185(18) -0.0033(16) -0.0017(15) -0.0080(19)
O9 0.025(2) 0.025(2) 0.033(2) -0.0025(18) -0.0011(17) -0.0125(19)
O10 0.024(2) 0.028(2) 0.032(2) -0.0101(18) 0.0035(17) -0.014(2)
O11 0.042(3) 0.057(3) 0.033(2) 0.001(2) -0.0009(19) -0.037(2)
O12 0.024(2) 0.031(3) 0.0223(19) -0.0027(17) -0.0016(15) -0.016(2)
O14 0.026(2) 0.025(2) 0.0258(19) -0.0043(17) -0.0048(16) -0.0141(19)
O16 0.025(2) 0.024(2) 0.024(2) -0.0021(17) -0.0036(16) -0.0117(19)
O18 0.022(2) 0.024(2) 0.029(2) -0.0040(18) -0.0005(16) -0.0088(18)
O19 0.031(2) 0.049(3) 0.031(2) 0.004(2) -0.0040(18) -0.022(2)
O21 0.036(3) 0.044(3) 0.024(2) -0.0064(19) -0.0037(17) -0.023(2)
O23 0.041(3) 0.062(3) 0.029(2) -0.004(2) 0.0087(19) -0.020(3)
O28 0.030(2) 0.029(2) 0.026(2) 0.0072(18) -0.0039(17) -0.014(2)
C1 0.022(3) 0.027(4) 0.027(3) -0.005(2) -0.006(2) -0.002(3)
C2 0.066(5) 0.042(4) 0.050(4) 0.004(3) -0.014(4) -0.014(4)
C4 0.013(3) 0.028(3) 0.032(3) -0.004(2) -0.005(2) -0.010(3)
C9 0.043(4) 0.060(5) 0.063(5) 0.001(4) -0.031(4) -0.015(4)
C10 0.022(3) 0.030(4) 0.027(3) -0.002(2) -0.001(2) -0.013(3)
C12 0.024(3) 0.015(3) 0.032(3) -0.004(2) 0.000(2) -0.001(3)
C13 0.108(8) 0.121(9) 0.079(5) -0.035(5) -0.007(5) -0.034(7)
C14 0.015(3) 0.019(3) 0.024(3) -0.002(2) -0.009(2) -0.001(2)
C16 0.019(3) 0.033(4) 0.023(3) -0.006(2) -0.004(2) -0.010(3)
C17 0.068(5) 0.060(5) 0.047(4) 0.000(3) -0.013(4) -0.046(4)
C18 0.020(3) 0.027(4) 0.026(3) 0.002(2) -0.006(2) -0.010(3)
C19 0.064(5) 0.064(5) 0.035(3) 0.010(3) 0.004(3) -0.041(4)
C20 0.026(3) 0.023(3) 0.029(3) -0.011(2) -0.001(2) -0.006(3)
C21 0.063(5) 0.108(7) 0.041(4) 0.003(4) -0.009(3) -0.053(5)
C23 0.075(6) 0.124(8) 0.054(4) -0.002(4) -0.024(4) -0.053(6)
C24 0.014(3) 0.030(4) 0.028(3) -0.007(2) 0.000(2) -0.003(3)
C26 0.037(4) 0.042(4) 0.033(3) -0.007(3) 0.005(3) -0.029(3)
C30 0.018(3) 0.030(4) 0.024(3) -0.004(2) 0.000(2) -0.003(3)
C33 0.050(4) 0.059(6) 0.034(4) 0.012(3) -0.007(3) -0.007(4)
C34 0.041(4) 0.029(4) 0.031(3) -0.010(3) -0.002(3) -0.013(3)
C35 0.069(5) 0.061(5) 0.040(4) 0.010(3) -0.025(3) -0.040(4)
C37 0.099(6) 0.054(5) 0.042(4) -0.002(3) -0.029(4) -0.034(4)
C39 0.044(4) 0.044(5) 0.063(4) -0.015(3) 0.010(3) -0.018(4)
C40 0.026(3) 0.024(4) 0.051(4) -0.005(3) -0.004(3) -0.011(3)
C41 0.032(4) 0.069(5) 0.110(6) -0.012(4) -0.003(4) -0.023(4)
C44 0.034(4) 0.022(4) 0.037(3) -0.007(3) -0.007(3) -0.002(3)
C46 0.030(4) 0.035(4) 0.047(4) -0.002(3) -0.003(3) -0.020(3)
C47 0.082(6) 0.087(7) 0.044(4) -0.025(4) 0.012(4) -0.051(5)
C48 0.049(4) 0.045(4) 0.034(3) -0.007(3) -0.012(3) -0.031(3)
C50 0.028(3) 0.025(3) 0.033(3) -0.009(3) 0.000(2) -0.005(3)
C52 0.040(4) 0.041(4) 0.028(3) 0.009(3) 0.000(3) -0.020(3)
C54 0.041(4) 0.049(4) 0.028(3) 0.005(3) -0.016(3) -0.028(3)
C56 0.037(4) 0.034(4) 0.027(3) 0.007(3) -0.014(3) -0.003(3)
C61 0.058(5) 0.039(5) 0.090(5) -0.014(4) -0.036(4) -0.012(4)
C67 0.050(5) 0.058(5) 0.047(4) -0.003(4) -0.012(3) -0.029(4)
C68 0.048(4) 0.036(4) 0.047(4) -0.017(3) 0.009(3) -0.019(4)
C70 0.042(4) 0.047(4) 0.060(4) 0.003(3) -0.009(3) -0.025(4)
C71 0.066(5) 0.120(7) 0.036(4) -0.010(4) 0.008(4) -0.066(5)
C72 0.048(4) 0.024(4) 0.049(4) -0.004(3) 0.001(3) -0.011(3)
C74 0.027(4) 0.057(5) 0.048(4) -0.003(3) -0.017(3) -0.020(3)
C78 0.029(4) 0.024(4) 0.090(4) -0.022(3) -0.013(3) -0.004(3)
C79 0.045(4) 0.045(4) 0.070(5) 0.023(4) -0.004(4) -0.018(3)
C81 0.041(5) 0.066(6) 0.079(5) -0.002(4) -0.009(4) -0.034(4)
C82 0.048(4) 0.054(4) 0.047(4) -0.009(3) -0.019(3) -0.027(3)
C85 0.072(5) 0.072(6) 0.040(4) -0.008(3) -0.017(3) -0.045(5)
C86 0.040(4) 0.026(4) 0.055(4) -0.003(3) -0.001(3) -0.007(3)
C89 0.033(4) 0.089(6) 0.045(4) -0.011(4) 0.015(3) -0.026(4)
C90 0.043(4) 0.042(5) 0.056(4) 0.005(3) -0.001(3) -0.026(4)
C92 0.036(4) 0.024(4) 0.048(3) -0.015(3) 0.022(3) -0.002(3)
C93 0.102(7) 0.111(7) 0.064(5) -0.035(5) 0.046(5) -0.068(6)
C94 0.069(5) 0.074(6) 0.030(3) -0.004(3) -0.001(3) -0.052(5)
C95 0.052(4) 0.128(8) 0.058(5) 0.001(5) -0.024(4) -0.056(5)
C96 0.041(4) 0.029(4) 0.058(4) -0.002(3) 0.004(3) -0.010(3)
C98 0.030(4) 0.028(4) 0.077(4) -0.012(3) -0.020(3) -0.001(3)
C100 0.052(4) 0.028(4) 0.060(4) -0.002(3) -0.021(3) -0.001(3)
C101 0.057(5) 0.057(7) 0.197(10) -0.021(7) 0.006(5) -0.013(5)
C102 0.050(4) 0.101(6) 0.024(3) -0.011(3) 0.001(3) -0.049(4)
C104 0.031(4) 0.041(5) 0.064(4) -0.015(4) -0.008(3) -0.004(3)
C105 0.194(11) 0.077(7) 0.077(6) 0.000(5) 0.011(6) -0.076(7)
C108 0.042(4) 0.045(5) 0.064(4) -0.005(4) 0.015(3) -0.023(4)
C112 0.040(4) 0.034(4) 0.081(5) -0.008(3) 0.002(4) -0.017(4)
C118 0.032(4) 0.032(4) 0.057(4) -0.009(3) -0.014(3) -0.010(3)
C120 0.079(6) 0.063(5) 0.038(4) -0.010(3) 0.012(4) -0.056(4)

loop_
_atom_type_symbol
_atom_type_description
_atom_type_scat_dispersion_real
_atom_type_scat_dispersion_imag
_atom_type_scat_source
C C 0.0033 0.0016 'International Tables Vol C Tables 4.2.6.8 and 6.1.1.4'
H H 0.0000 0.0000 'International Tables Vol C Tables 4.2.6.8 and 6.1.1.4'
Cr Cr 0.3209 0.6236 'International Tables Vol C Tables 4.2.6.8 and 6.1.1.4'
O O 0.0106 0.0060 'International Tables Vol C Tables 4.2.6.8 and 6.1.1.4'
Si Si 0.0817 0.0704 'International Tables Vol C Tables 4.2.6.8 and 6.1.1.4'

loop_
_exptl_crystal_face_index_h
_exptl_crystal_face_index_k
_exptl_crystal_face_index_l
_exptl_crystal_face_perp_dist
-1 -2 2 0.1253
0 1 -2 0.1149
2 2 -1 0.0950
1 0 1 0.0264
-1 0 -1 0.0754
1 1 -2 0.1344
2 1 2 0.0212
-2 -1 -2 0.0873
1 1 0 0.0740
-1 -1 -1 0.0898
1 1 1 0.0232
0 -2 1 0.0685
0 2 -1 0.0414
-1 22 -5 0.0154
-1 -23 1 0.0615
1 23 11 0.0291
-15 8 15 0.0884
11 -10 21 0.0496

loop_
_geom_angle_atom_site_label_1
_geom_angle_atom_site_label_2
_geom_angle_atom_site_label_3
_geom_angle
_geom_angle_site_symmetry_1
_geom_angle_site_symmetry_3
_geom_angle_publ_flag
O1 Cr1 Cr2 49.85(11) . . ?
O1 Cr1 O4 82.72(15) . . ?
O1 Cr1 O6 83.53(14) . . ?
O1 Cr1 C6 124.42(17) . . ?
O1 Cr1 C8 138.79(19) . . ?
O1 Cr1 C22 160.18(18) . . ?
O1 Cr1 C36 105.16(19) . . ?
O1 Cr1 C38 98.88(19) . . ?
O4 Cr1 Cr2 49.58(10) . . ?
O4 Cr1 C6 152.86(17) . . ?
O4 Cr1 C8 98.23(18) . . ?
O4 Cr1 C22 115.83(18) . . ?
O4 Cr1 C36 114.77(19) . . ?
O4 Cr1 C38 151.70(19) . . ?
O6 Cr1 Cr2 49.80(11) . . ?
O6 Cr1 O4 81.96(15) . . ?
O6 Cr1 C6 99.79(19) . . ?
O6 Cr1 C8 137.60(18) . . ?
O6 Cr1 C22 105.04(19) . . ?
O6 Cr1 C36 161.7(2) . . ?
O6 Cr1 C38 126.34(19) . . ?
C6 Cr1 Cr2 146.79(16) . . ?
C6 Cr1 C22 37.32(18) . . ?
C8 Cr1 Cr2 147.81(16) . . ?
C8 Cr1 C6 62.2(2) . . ?
C8 Cr1 C22 37.02(19) . . ?
C22 Cr1 Cr2 147.90(15) . . ?
C36 Cr1 Cr2 147.08(17) . . ?
C36 Cr1 C6 61.9(2) . . ?
C36 Cr1 C8 37.26(19) . . ?
C36 Cr1 C22 61.9(2) . . ?
C38 Cr1 Cr2 146.63(16) . . ?
C38 Cr1 C6 36.5(2) . . ?
C38 Cr1 C8 62.1(2) . . ?
C38 Cr1 C22 61.6(2) . . ?
C38 Cr1 C36 37.3(2) . . ?
O1 Cr2 Cr1 49.62(10) . . ?
O1 Cr2 C42 97.9(2) . . ?
O1 Cr2 C62 121.41(19) . . ?
O1 Cr2 C69 141.9(2) . . ?
O1 Cr2 C80 158.4(2) . . ?
O1 Cr2 C88 106.7(2) . . ?
O4 Cr2 Cr1 49.71(11) . . ?
O4 Cr2 O1 82.65(14) . . ?
O4 Cr2 O6 81.95(14) . . ?
O4 Cr2 C42 129.71(19) . . ?
O4 Cr2 C62 101.64(19) . . ?
O4 Cr2 C69 135.4(2) . . ?
O4 Cr2 C80 104.2(2) . . ?
O4 Cr2 C88 164.0(2) . . ?
O6 Cr2 Cr1 49.66(11) . . ?
O6 Cr2 O1 83.25(15) . . ?
O6 Cr2 C42 148.30(19) . . ?
O6 Cr2 C62 155.28(19) . . ?
O6 Cr2 C69 98.6(2) . . ?
O6 Cr2 C80 117.8(2) . . ?
O6 Cr2 C88 111.6(2) . . ?
C42 Cr2 Cr1 146.53(17) . . ?
C42 Cr2 C62 36.6(2) . . ?
C62 Cr2 Cr1 147.39(17) . . ?
C69 Cr2 Cr1 148.20(19) . . ?
C69 Cr2 C42 61.4(2) . . ?
C69 Cr2 C62 61.5(2) . . ?
C69 Cr2 C88 37.2(2) . . ?
C80 Cr2 Cr1 148.19(18) . . ?
C80 Cr2 C42 61.8(2) . . ?
C80 Cr2 C62 37.5(2) . . ?
C80 Cr2 C69 36.6(2) . . ?
C80 Cr2 C88 62.5(3) . . ?
C88 Cr2 Cr1 145.87(19) . . ?
C88 Cr2 C42 37.6(2) . . ?
C88 Cr2 C62 62.5(2) . . ?
O15 Si1 O6 105.1(2) . . ?
O20 Si1 O6 107.45(19) . . ?
O20 Si1 O15 116.1(2) . . ?
O22 Si1 O6 110.1(2) . . ?
O22 Si1 O15 112.0(2) . . ?
O22 Si1 O20 106.0(2) . . ?
O17 Si2 O1 107.0(2) . . ?
O17 Si2 O26 113.5(2) . . ?
O24 Si2 O1 111.6(2) . . ?
O24 Si2 O17 107.3(2) . . ?
O24 Si2 O26 113.6(2) . . ?
O26 Si2 O1 103.7(2) . . ?
O13 Si5 O4 104.7(2) . . ?
O25 Si5 O4 105.8(2) . . ?
O25 Si5 O13 113.0(3) . . ?
O27 Si5 O4 111.6(2) . . ?
O27 Si5 O13 107.6(3) . . ?
O27 Si5 O25 113.8(3) . . ?
Cr1 O1 Cr2 80.53(13) . . ?
Si2 O1 Cr1 142.1(2) . . ?
Si2 O1 Cr2 136.6(2) . . ?
Cr2 O4 Cr1 80.71(13) . . ?
Si5 O4 Cr1 136.2(2) . . ?
Si5 O4 Cr2 142.9(2) . . ?
Cr1 O6 Cr2 80.54(13) . . ?
Si1 O6 Cr1 133.1(2) . . ?
Si1 O6 Cr2 145.3(2) . . ?
C116 O13 Si5 143.5(4) . . ?
C60 O15 Si1 139.5(4) . . ?
C76 O17 Si2 141.0(4) . . ?
C64 O20 Si1 138.2(3) . . ?
C32 O22 Si1 136.5(4) . . ?
C28 O24 Si2 137.7(4) . . ?
C122 O25 Si5 143.8(5) . . ?
C58 O26 Si2 138.4(4) . . ?
C66 O27 Si5 141.3(5) . . ?
H3A C3 H3B 109.5 . . ?
H3A C3 H3C 109.5 . . ?
H3B C3 H3C 109.5 . . ?
C60 C3 H3A 109.5 . . ?
C60 C3 H3B 109.5 . . ?
C60 C3 H3C 109.5 . . ?
H5A C5 H5B 109.5 . . ?
H5A C5 H5C 109.5 . . ?
H5B C5 H5C 109.5 . . ?
C76 C5 H5A 109.5 . . ?
C76 C5 H5B 109.5 . . ?
C76 C5 H5C 109.5 . . ?
Cr1 C6 H6 123.0 . . ?
C22 C6 Cr1 71.3(3) . . ?
C22 C6 H6 126.2 . . ?
C38 C6 Cr1 71.1(4) . . ?
C38 C6 H6 126.2 . . ?
C38 C6 C22 107.6(5) . . ?
Cr1 C8 H8 122.8 . . ?
C22 C8 Cr1 71.6(3) . . ?
C22 C8 H8 126.2 . . ?
C22 C8 C36 107.5(5) . . ?
C36 C8 Cr1 71.1(3) . . ?
C36 C8 H8 126.2 . . ?
H11M C11 H11N 109.5 . . ?
H11M C11 H11O 109.5 . . ?
H11N C11 H11O 109.5 . . ?
C32 C11 H11M 109.5 . . ?
C32 C11 H11N 109.5 . . ?
C32 C11 H11O 109.5 . . ?
Cr1 C22 H22 123.0 . . ?
C6 C22 Cr1 71.3(3) . . ?
C6 C22 H22 125.9 . . ?
C8 C22 Cr1 71.4(3) . . ?
C8 C22 C6 108.2(5) . . ?
C8 C22 H22 125.9 . . ?
H25A C25 H25B 109.5 . . ?
H25A C25 H25C 109.5 . . ?
H25B C25 H25C 109.5 . . ?
C66 C25 H25A 109.5 . . ?
C66 C25 H25B 109.5 . . ?
C66 C25 H25C 109.5 . . ?
O24 C28 C65 110.3(5) . . ?
O24 C28 C75 106.5(5) . . ?
O24 C28 C106 108.1(5) . . ?
C75 C28 C65 110.8(5) . . ?
C106 C28 C65 110.3(5) . . ?
C106 C28 C75 110.8(6) . . ?
H31A C31 H31B 109.5 . . ?
H31A C31 H31C 109.5 . . ?
H31B C31 H31C 109.5 . . ?
C32 C31 H31A 109.5 . . ?
C32 C31 H31B 109.5 . . ?
C32 C31 H31C 109.5 . . ?
O22 C32 C11 105.8(5) . . ?
O22 C32 C31 107.1(5) . . ?
O22 C32 C84 112.3(5) . . ?
C11 C32 C31 110.3(6) . . ?
C84 C32 C11 110.7(5) . . ?
C84 C32 C31 110.5(5) . . ?
Cr1 C36 H36 122.7 . . ?
C8 C36 Cr1 71.7(3) . . ?
C8 C36 H36 126.3 . . ?
C38 C36 Cr1 71.0(3) . . ?
C38 C36 C8 107.5(5) . . ?
C38 C36 H36 126.3 . . ?
Cr1 C38 H38 122.2 . . ?
C6 C38 Cr1 72.5(3) . . ?
C6 C38 C36 109.2(5) . . ?
C6 C38 H38 125.4 . . ?
C36 C38 Cr1 71.6(3) . . ?
C36 C38 H38 125.4 . . ?
Cr2 C42 H42 123.8 . . ?
C62 C42 Cr2 71.8(3) . . ?
C62 C42 H42 125.5 . . ?
C62 C42 C88 109.0(6) . . ?
C88 C42 Cr2 70.5(4) . . ?
C88 C42 H42 125.5 . . ?
H43A C43 H43B 109.5 . . ?
H43A C43 H43C 109.5 . . ?
H43B C43 H43C 109.5 . . ?
C66 C43 H43A 109.5 . . ?
C66 C43 H43B 109.5 . . ?
C66 C43 H43C 109.5 . . ?
H45A C45 H45B 109.5 . . ?
H45A C45 H45C 109.5 . . ?
H45B C45 H45C 109.5 . . ?
C122 C45 H45A 109.5 . . ?
C122 C45 H45B 109.5 . . ?
C122 C45 H45C 109.5 . . ?
H49A C49 H49B 109.5 . . ?
H49A C49 H49C 109.5 . . ?
H49B C49 H49C 109.5 . . ?
C60 C49 H49A 109.5 . . ?
C60 C49 H49B 109.5 . . ?
C60 C49 H49C 109.5 . . ?
H51A C51 H51B 109.5 . . ?
H51A C51 H51C 109.5 . . ?
H51B C51 H51C 109.5 . . ?
C60 C51 H51A 109.5 . . ?
C60 C51 H51B 109.5 . . ?
C60 C51 H51C 109.5 . . ?
O26 C58 C63 110.4(5) . . ?
O26 C58 C110 106.4(4) . . ?
O26 C58 C114 108.0(5) . . ?
C110 C58 C63 109.9(5) . . ?
C114 C58 C63 111.8(5) . . ?
C114 C58 C110 110.2(6) . . ?
O15 C60 C3 109.2(5) . . ?
O15 C60 C49 107.1(5) . . ?
O15 C60 C51 108.4(5) . . ?
C3 C60 C49 106.6(6) . . ?
C3 C60 C51 114.3(7) . . ?
C49 C60 C51 111.0(7) . . ?
Cr2 C62 H62 123.5 . . ?
C42 C62 Cr2 71.7(4) . . ?
C42 C62 H62 126.3 . . ?
C42 C62 C80 107.4(6) . . ?
C80 C62 Cr2 70.2(4) . . ?
C80 C62 H62 126.3 . . ?
C58 C63 H63A 109.5 . . ?
C58 C63 H63B 109.5 . . ?
C58 C63 H63C 109.5 . . ?
H63A C63 H63B 109.5 . . ?
H63A C63 H63C 109.5 . . ?
H63B C63 H63C 109.5 . . ?
O20 C64 C27 114.5(8) . . ?
O20 C64 C53 109.1(7) . . ?
O20 C64 C107 107.9(6) . . ?
O20 C64 C55 103.8(6) . . ?
O20 C64 C111 113.8(7) . . ?
C27 C64 C107 102.2(7) . . ?
C53 C64 C27 116.2(8) . . ?
C53 C64 C107 106.2(8) . . ?
C109 C64 O20 111.0(7) . . ?
C109 C64 C55 107.5(7) . . ?
C109 C64 C111 114.9(8) . . ?
C111 C64 C55 105.0(7) . . ?
C28 C65 H65A 109.5 . . ?
C28 C65 H65B 109.5 . . ?
C28 C65 H65C 109.5 . . ?
H65A C65 H65B 109.5 . . ?
H65A C65 H65C 109.5 . . ?
H65B C65 H65C 109.5 . . ?
O27 C66 C25 103.4(7) . . ?
O27 C66 C43 110.3(6) . . ?
O27 C66 C99 112.3(5) . . ?
C43 C66 C25 108.3(6) . . ?
C99 C66 C25 109.4(7) . . ?
C99 C66 C43 112.7(7) . . ?
Cr2 C69 H69 123.5 . . ?
C80 C69 Cr2 71.6(4) . . ?
C80 C69 H69 125.0 . . ?
C80 C69 C88 110.1(6) . . ?
C88 C69 Cr2 71.6(4) . . ?
C88 C69 H69 125.0 . . ?
H73A C73 H73B 109.5 . . ?
H73A C73 H73C 109.5 . . ?
H73B C73 H73C 109.5 . . ?
C76 C73 H73A 109.5 . . ?
C76 C73 H73B 109.5 . . ?
C76 C73 H73C 109.5 . . ?
C28 C75 H75A 109.5 . . ?
C28 C75 H75B 109.5 . . ?
C28 C75 H75C 109.5 . . ?
H75A C75 H75B 109.5 . . ?
H75A C75 H75C 109.5 . . ?
H75B C75 H75C 109.5 . . ?
O17 C76 C5 113.2(5) . . ?
O17 C76 C73 106.2(5) . . ?
O17 C76 C77 105.7(6) . . ?
C5 C76 C73 110.4(6) . . ?
C5 C76 C77 111.9(6) . . ?
C73 C76 C77 109.2(5) . . ?
C76 C77 H77A 109.5 . . ?
C76 C77 H77B 109.5 . . ?
C76 C77 H77C 109.5 . . ?
H77A C77 H77B 109.5 . . ?
H77A C77 H77C 109.5 . . ?
H77B C77 H77C 109.5 . . ?
Cr2 C80 H80 121.5 . . ?
C62 C80 Cr2 72.3(4) . . ?
C62 C80 H80 126.1 . . ?
C69 C80 Cr2 71.8(4) . . ?
C69 C80 C62 107.7(6) . . ?
C69 C80 H80 126.1 . . ?
H83A C83 H83B 109.5 . . ?
H83A C83 H83C 109.5 . . ?
H83B C83 H83C 109.5 . . ?
C116 C83 H83A 109.5 . . ?
C116 C83 H83B 109.5 . . ?
C116 C83 H83C 109.5 . . ?
C32 C84 H84A 109.5 . . ?
C32 C84 H84B 109.5 . . ?
C32 C84 H84C 109.5 . . ?
H84A C84 H84B 109.5 . . ?
H84A C84 H84C 109.5 . . ?
H84B C84 H84C 109.5 . . ?
H87A C87 H87B 109.5 . . ?
H87A C87 H87C 109.5 . . ?
H87B C87 H87C 109.5 . . ?
C122 C87 H87A 109.5 . . ?
C122 C87 H87B 109.5 . . ?
C122 C87 H87C 109.5 . . ?
Cr2 C88 H88 121.7 . . ?
C42 C88 Cr2 71.9(3) . . ?
C42 C88 H88 127.1 . . ?
C69 C88 Cr2 71.2(4) . . ?
C69 C88 C42 105.7(6) . . ?
C69 C88 H88 127.1 . . ?
H91A C91 H91B 109.5 . . ?
H91A C91 H91C 109.5 . . ?
H91B C91 H91C 109.5 . . ?
C116 C91 H91A 109.5 . . ?
C116 C91 H91B 109.5 . . ?
C116 C91 H91C 109.5 . . ?
H97A C97 H97B 109.5 . . ?
H97A C97 H97C 109.5 . . ?
H97B C97 H97C 109.5 . . ?
C116 C97 H97A 109.5 . . ?
C116 C97 H97B 109.5 . . ?
C116 C97 H97C 109.5 . . ?
C66 C99 H99A 109.5 . . ?
C66 C99 H99B 109.5 . . ?
C66 C99 H99C 109.5 . . ?
H99A C99 H99B 109.5 . . ?
H99A C99 H99C 109.5 . . ?
H99B C99 H99C 109.5 . . ?
H10P C103 H10Q 109.5 . . ?
H10P C103 H10R 109.5 . . ?
H10Q C103 H10R 109.5 . . ?
C122 C103 H10P 109.5 . . ?
C122 C103 H10Q 109.5 . . ?
C122 C103 H10R 109.5 . . ?
C28 C106 H10M 109.5 . . ?
C28 C106 H10N 109.5 . . ?
C28 C106 H10O 109.5 . . ?
H10M C106 H10N 109.5 . . ?
H10M C106 H10O 109.5 . . ?
H10N C106 H10O 109.5 . . ?
C58 C110 H11G 109.5 . . ?
C58 C110 H11H 109.5 . . ?
C58 C110 H11I 109.5 . . ?
H11G C110 H11H 109.5 . . ?
H11G C110 H11I 109.5 . . ?
H11H C110 H11I 109.5 . . ?
C58 C114 H11J 109.5 . . ?
C58 C114 H11K 109.5 . . ?
C58 C114 H11L 109.5 . . ?
H11J C114 H11K 109.5 . . ?
H11J C114 H11L 109.5 . . ?
H11K C114 H11L 109.5 . . ?
O13 C116 C83 107.3(6) . . ?
O13 C116 C91 110.1(6) . . ?
O13 C116 C97 106.5(5) . . ?
C83 C116 C97 107.6(6) . . ?
C91 C116 C83 113.5(6) . . ?
C91 C116 C97 111.5(7) . . ?
O25 C122 C45 108.2(6) . . ?
O25 C122 C87 109.9(6) . . ?
O25 C122 C103 106.7(6) . . ?
C45 C122 C87 109.2(6) . . ?
C103 C122 C45 111.1(8) . . ?
C103 C122 C87 111.6(6) . . ?
C64 C27 H27A 109.5 . . ?
C64 C27 H27B 109.5 . . ?
C64 C27 H27C 109.5 . . ?
H27A C27 H27B 109.5 . . ?
H27A C27 H27C 109.5 . . ?
H27B C27 H27C 109.5 . . ?
C64 C53 H53A 109.5 . . ?
C64 C53 H53B 109.5 . . ?
C64 C53 H53C 109.5 . . ?
H53A C53 H53B 109.5 . . ?
H53A C53 H53C 109.5 . . ?
H53B C53 H53C 109.5 . . ?
C64 C107 H10S 109.5 . . ?
C64 C107 H10T 109.5 . . ?
C64 C107 H10U 109.5 . . ?
H10S C107 H10T 109.5 . . ?
H10S C107 H10U 109.5 . . ?
H10T C107 H10U 109.5 . . ?
C64 C55 H55A 109.5 . . ?
C64 C55 H55B 109.5 . . ?
C64 C55 H55C 109.5 . . ?
H55A C55 H55B 109.5 . . ?
H55A C55 H55C 109.5 . . ?
H55B C55 H55C 109.5 . . ?
C64 C109 H10V 109.5 . . ?
C64 C109 H10W 109.5 . . ?
C64 C109 H10X 109.5 . . ?
H10V C109 H10W 109.5 . . ?
H10V C109 H10X 109.5 . . ?
H10W C109 H10X 109.5 . . ?
C64 C111 H11P 109.5 . . ?
C64 C111 H11Q 109.5 . . ?
C64 C111 H11R 109.5 . . ?
H11P C111 H11Q 109.5 . . ?
H11P C111 H11R 109.5 . . ?
H11Q C111 H11R 109.5 . . ?
O10 Cr3 C4 90.68(18) . . ?
O10 Cr3 C44 130.37(19) . . ?
O10 Cr3 C72 155.3(2) . . ?
O10 Cr3 C78 96.7(2) . . ?
O10 Cr3 C92 97.2(2) . . ?
O10 Cr3 C100 126.3(2) . . ?
O14 Cr3 O10 94.69(16) . . ?
O14 Cr3 C4 91.06(17) . . ?
O14 Cr3 C44 134.8(2) . . ?
O14 Cr3 C72 101.7(2) . . ?
O14 Cr3 C78 118.6(2) . . ?
O14 Cr3 C92 154.8(2) . . ?
O14 Cr3 C100 94.2(2) . . ?
C44 Cr3 C4 91.4(2) . . ?
C44 Cr3 C72 35.4(2) . . ?
C44 Cr3 C100 59.1(2) . . ?
C72 Cr3 C4 107.2(2) . . ?
C78 Cr3 C4 148.5(2) . . ?
C78 Cr3 C44 60.7(2) . . ?
C78 Cr3 C72 59.2(3) . . ?
C78 Cr3 C92 37.9(2) . . ?
C78 Cr3 C100 35.2(2) . . ?
C92 Cr3 C4 110.8(2) . . ?
C92 Cr3 C44 37.1(2) . . ?
C92 Cr3 C72 60.9(2) . . ?
C92 Cr3 C100 61.0(2) . . ?
C100 Cr3 C4 141.9(2) . . ?
C100 Cr3 C72 34.9(2) . . ?
O8 Cr4 C1 98.67(18) . . ?
O8 Cr4 C12 93.75(18) . . ?
O8 Cr4 C14 92.23(17) . . ?
O8 Cr4 C20 122.08(19) . . ?
O8 Cr4 C24 131.64(17) . . ?
O8 Cr4 C30 154.81(19) . . ?
O16 Cr4 O8 94.47(16) . . ?
O16 Cr4 C1 115.46(19) . . ?
O16 Cr4 C12 152.21(19) . . ?
O16 Cr4 C14 89.79(18) . . ?
O16 Cr4 C20 143.37(18) . . ?
O16 Cr4 C24 94.4(2) . . ?
O16 Cr4 C30 107.37(19) . . ?
C1 Cr4 C12 36.9(2) . . ?
C1 Cr4 C14 151.3(2) . . ?
C1 Cr4 C20 61.0(2) . . ?
C1 Cr4 C24 36.09(19) . . ?
C1 Cr4 C30 60.9(2) . . ?
C12 Cr4 C14 116.4(2) . . ?
C12 Cr4 C20 36.33(18) . . ?
C12 Cr4 C24 60.8(2) . . ?
C12 Cr4 C30 61.1(2) . . ?
C20 Cr4 C14 90.8(2) . . ?
C20 Cr4 C24 60.8(2) . . ?
C20 Cr4 C30 36.74(19) . . ?
C24 Cr4 C14 135.21(19) . . ?
C30 Cr4 C14 100.1(2) . . ?
C30 Cr4 C24 36.50(18) . . ?
O3 Si3 O11 110.3(2) . . ?
O10 Si3 O3 108.1(2) . . ?
O10 Si3 O11 112.1(2) . . ?
O10 Si3 O23 116.3(2) . . ?
O23 Si3 O3 105.7(2) . . ?
O23 Si3 O11 104.2(2) . . ?
O14 Si4 O18 115.5(2) . . ?
O14 Si4 O21 112.0(2) . . ?
O14 Si4 O28 108.6(2) . . ?
O18 Si4 O21 104.5(2) . . ?
O18 Si4 O28 105.2(2) . . ?
O28 Si4 O21 110.9(2) . . ?
O5 Si6 O19 104.6(2) . . ?
O7 Si6 O5 103.6(2) . . ?
O7 Si6 O19 111.1(2) . . ?
O8 Si6 O5 115.6(2) . . ?
O8 Si6 O7 109.7(2) . . ?
O8 Si6 O19 111.8(2) . . ?
O2 Si7 O9 104.9(2) . . ?
O2 Si7 O12 104.7(2) . . ?
O12 Si7 O9 110.7(2) . . ?
O16 Si7 O2 115.5(2) . . ?
O16 Si7 O9 113.0(2) . . ?
O16 Si7 O12 107.7(2) . . ?
C54 O2 Si7 130.3(4) . . ?
C74 O3 Si3 133.2(4) . . ?
C34 O5 Si6 133.2(4) . . ?
C56 O7 Si6 131.7(4) . . ?
Si6 O8 Cr4 143.2(2) . . ?
C40 O9 Si7 130.2(4) . . ?
Si3 O10 Cr3 140.0(3) . . ?
C70 O11 Si3 133.4(4) . . ?
C26 O12 Si7 134.3(4) . . ?
Si4 O14 Cr3 143.8(2) . . ?
Si7 O16 Cr4 137.5(2) . . ?
C50 O18 Si4 131.1(4) . . ?
C46 O19 Si6 127.9(4) . . ?
C48 O21 Si4 129.5(4) . . ?
C102 O23 Si3 134.3(5) . . ?
C52 O28 Si4 132.6(4) . . ?
Cr4 C1 H1 120.7 . . ?
C12 C1 Cr4 72.1(3) . . ?
C12 C1 H1 125.7 . . ?
C24 C1 Cr4 73.3(3) . . ?
C24 C1 H1 125.7 . . ?
C24 C1 C12 108.7(5) . . ?
H2A C2 H2B 109.5 . . ?
H2A C2 H2C 109.5 . . ?
H2B C2 H2C 109.5 . . ?
C56 C2 H2A 109.5 . . ?
C56 C2 H2B 109.5 . . ?
C56 C2 H2C 109.5 . . ?
Cr3 C4 H4 68.4 . . ?
C10 C4 Cr3 109.3(4) . . ?
C10 C4 H4 126.5 . . ?
C10 C4 C16 106.9(5) . . ?
C16 C4 Cr3 96.3(3) . . ?
C16 C4 H4 126.5 . . ?
H9A C9 H9B 109.5 . . ?
H9A C9 H9C 109.5 . . ?
H9B C9 H9C 109.5 . . ?
C56 C9 H9A 109.5 . . ?
C56 C9 H9B 109.5 . . ?
C56 C9 H9C 109.5 . . ?
C4 C10 H10 125.9 . . ?
C14 C10 C4 108.1(5) . . ?
C14 C10 H10 125.9 . . ?
Cr4 C12 H12 122.3 . . ?
C1 C12 Cr4 71.0(3) . . ?
C1 C12 H12 126.2 . . ?
C20 C12 Cr4 72.2(3) . . ?
C20 C12 C1 107.6(5) . . ?
C20 C12 H12 126.2 . . ?
H13A C13 H13B 109.5 . . ?
H13A C13 H13C 109.5 . . ?
H13B C13 H13C 109.5 . . ?
C70 C13 H13A 109.5 . . ?
C70 C13 H13B 109.5 . . ?
C70 C13 H13C 109.5 . . ?
Cr4 C14 H14 66.5 . . ?
C10 C14 Cr4 111.7(4) . . ?
C10 C14 H14 126.5 . . ?
C10 C14 C18 106.9(5) . . ?
C18 C14 Cr4 96.0(3) . . ?
C18 C14 H14 126.5 . . ?
C4 C16 H16 125.2 . . ?
C18 C16 C4 109.6(5) . . ?
C18 C16 H16 125.2 . . ?
H17A C17 H17B 109.5 . . ?
H17A C17 H17C 109.5 . . ?
H17B C17 H17C 109.5 . . ?
C48 C17 H17A 109.5 . . ?
C48 C17 H17B 109.5 . . ?
C48 C17 H17C 109.5 . . ?
C14 C18 H18 125.8 . . ?
C16 C18 C14 108.4(5) . . ?
C16 C18 H18 125.8 . . ?
H19A C19 H19B 109.5 . . ?
H19A C19 H19C 109.5 . . ?
H19B C19 H19C 109.5 . . ?
C52 C19 H19A 109.5 . . ?
C52 C19 H19B 109.5 . . ?
C52 C19 H19C 109.5 . . ?
Cr4 C20 H20 122.6 . . ?
C12 C20 Cr4 71.5(3) . . ?
C12 C20 H20 125.9 . . ?
C12 C20 C30 108.2(5) . . ?
C30 C20 Cr4 71.7(3) . . ?
C30 C20 H20 125.9 . . ?
H21A C21 H21B 109.5 . . ?
H21A C21 H21C 109.5 . . ?
H21B C21 H21C 109.5 . . ?
C102 C21 H21A 109.5 . . ?
C102 C21 H21B 109.5 . . ?
C102 C21 H21C 109.5 . . ?
H23A C23 H23B 109.5 . . ?
H23A C23 H23C 109.5 . . ?
H23B C23 H23C 109.5 . . ?
C74 C23 H23A 109.5 . . ?
C74 C23 H23B 109.5 . . ?
C74 C23 H23C 109.5 . . ?
Cr4 C24 H24 123.7 . . ?
C1 C24 Cr4 70.6(3) . . ?
C1 C24 H24 125.9 . . ?
C1 C24 C30 108.1(5) . . ?
C30 C24 Cr4 71.4(3) . . ?
C30 C24 H24 125.9 . . ?
O12 C26 C89 108.0(5) . . ?
O12 C26 C94 105.2(5) . . ?
O12 C26 C120 110.9(5) . . ?
C94 C26 C89 109.9(6) . . ?
C120 C26 C89 111.1(6) . . ?
C120 C26 C94 111.5(5) . . ?
Cr4 C30 H30 121.8 . . ?
C20 C30 Cr4 71.5(3) . . ?
C20 C30 H30 126.3 . . ?
C24 C30 Cr4 72.1(3) . . ?
C24 C30 C20 107.4(5) . . ?
C24 C30 H30 126.3 . . ?
H33A C33 H33B 109.5 . . ?
H33A C33 H33C 109.5 . . ?
H33B C33 H33C 109.5 . . ?
C56 C33 H33A 109.5 . . ?
C56 C33 H33B 109.5 . . ?
C56 C33 H33C 109.5 . . ?
O5 C34 C47 109.0(5) . . ?
O5 C34 C61 111.5(5) . . ?
O5 C34 C67 106.1(5) . . ?
C61 C34 C47 110.6(6) . . ?
C67 C34 C47 109.5(5) . . ?
C67 C34 C61 110.1(6) . . ?
H35A C35 H35B 109.5 . . ?
H35A C35 H35C 109.5 . . ?
H35B C35 H35C 109.5 . . ?
C54 C35 H35A 109.5 . . ?
C54 C35 H35B 109.5 . . ?
C54 C35 H35C 109.5 . . ?
H37A C37 H37B 109.5 . . ?
H37A C37 H37C 109.5 . . ?
H37B C37 H37C 109.5 . . ?
C54 C37 H37A 109.5 . . ?
C54 C37 H37B 109.5 . . ?
C54 C37 H37C 109.5 . . ?
H39A C39 H39B 109.5 . . ?
H39A C39 H39C 109.5 . . ?
H39B C39 H39C 109.5 . . ?
C40 C39 H39A 109.5 . . ?
C40 C39 H39B 109.5 . . ?
C40 C39 H39C 109.5 . . ?
O9 C40 C39 108.8(5) . . ?
O9 C40 C98 110.9(5) . . ?
O9 C40 C112 105.3(5) . . ?
C39 C40 C98 110.6(5) . . ?
C39 C40 C112 109.8(6) . . ?
C98 C40 C112 111.2(5) . . ?
H41A C41 H41B 109.5 . . ?
H41A C41 H41C 109.5 . . ?
H41B C41 H41C 109.5 . . ?
C74 C41 H41A 109.5 . . ?
C74 C41 H41B 109.5 . . ?
C74 C41 H41C 109.5 . . ?
Cr3 C44 H44 121.7 . . ?
C72 C44 Cr3 73.6(4) . . ?
C72 C44 H44 125.3 . . ?
C72 C44 C92 109.4(6) . . ?
C92 C44 Cr3 71.1(4) . . ?
C92 C44 H44 125.3 . . ?
O19 C46 C96 113.1(5) . . ?
O19 C46 C108 103.5(5) . . ?
O19 C46 C118 105.4(5) . . ?
C96 C46 C108 111.8(6) . . ?
C96 C46 C118 112.2(5) . . ?
C108 C46 C118 110.2(5) . . ?
C34 C47 H47A 109.5 . . ?
C34 C47 H47B 109.5 . . ?
C34 C47 H47C 109.5 . . ?
H47A C47 H47B 109.5 . . ?
H47A C47 H47C 109.5 . . ?
H47B C47 H47C 109.5 . . ?
O21 C48 C17 109.2(5) . . ?
O21 C48 C82 110.1(5) . . ?
O21 C48 C85 105.8(5) . . ?
C17 C48 C82 109.6(6) . . ?
C85 C48 C17 111.4(6) . . ?
C85 C48 C82 110.7(5) . . ?
O18 C50 C68 109.8(5) . . ?
O18 C50 C86 111.2(5) . . ?
O18 C50 C104 106.3(5) . . ?
C68 C50 C86 110.6(5) . . ?
C104 C50 C68 109.5(5) . . ?
C104 C50 C86 109.4(5) . . ?
O28 C52 C19 110.7(5) . . ?
O28 C52 C79 105.2(5) . . ?
O28 C52 C90 109.2(5) . . ?
C19 C52 C79 110.4(5) . . ?
C90 C52 C19 111.8(5) . . ?
C90 C52 C79 109.3(6) . . ?
O2 C54 C35 109.6(5) . . ?
O2 C54 C37 111.6(5) . . ?
O2 C54 C95 105.1(5) . . ?
C35 C54 C95 111.3(6) . . ?
C37 C54 C35 108.6(6) . . ?
C37 C54 C95 110.7(6) . . ?
O7 C56 C2 104.5(5) . . ?
O7 C56 C9 109.4(5) . . ?
O7 C56 C33 112.9(5) . . ?
C9 C56 C2 108.9(6) . . ?
C33 C56 C2 109.8(6) . . ?
C33 C56 C9 111.1(6) . . ?
C34 C61 H61A 109.5 . . ?
C34 C61 H61B 109.5 . . ?
C34 C61 H61C 109.5 . . ?
H61A C61 H61B 109.5 . . ?
H61A C61 H61C 109.5 . . ?
H61B C61 H61C 109.5 . . ?
C34 C67 H67A 109.5 . . ?
C34 C67 H67B 109.5 . . ?
C34 C67 H67C 109.5 . . ?
H67A C67 H67B 109.5 . . ?
H67A C67 H67C 109.5 . . ?
H67B C67 H67C 109.5 . . ?
C50 C68 H68A 109.5 . . ?
C50 C68 H68B 109.5 . . ?
C50 C68 H68C 109.5 . . ?
H68A C68 H68B 109.5 . . ?
H68A C68 H68C 109.5 . . ?
H68B C68 H68C 109.5 . . ?
O11 C70 C13 108.2(6) . . ?
O11 C70 C101 115.9(7) . . ?
O11 C70 C105 106.8(6) . . ?
C101 C70 C13 104.3(7) . . ?
C101 C70 C105 113.9(7) . . ?
C105 C70 C13 107.3(7) . . ?
H71A C71 H71B 109.5 . . ?
H71A C71 H71C 109.5 . . ?
H71B C71 H71C 109.5 . . ?
C102 C71 H71A 109.5 . . ?
C102 C71 H71B 109.5 . . ?
C102 C71 H71C 109.5 . . ?
Cr3 C72 H72 123.1 . . ?
C44 C72 Cr3 71.0(4) . . ?
C44 C72 H72 125.8 . . ?
C100 C72 Cr3 71.7(4) . . ?
C100 C72 C44 108.4(6) . . ?
C100 C72 H72 125.8 . . ?
O3 C74 C23 106.4(5) . . ?
O3 C74 C41 106.9(6) . . ?
O3 C74 C81 113.0(5) . . ?
C23 C74 C41 110.4(6) . . ?
C81 C74 C23 110.5(6) . . ?
C81 C74 C41 109.5(6) . . ?
Cr3 C78 H78 121.3 . . ?
C92 C78 Cr3 71.3(4) . . ?
C92 C78 H78 125.7 . . ?
C100 C78 Cr3 73.4(4) . . ?
C100 C78 H78 125.7 . . ?
C100 C78 C92 108.5(6) . . ?
C52 C79 H79A 109.5 . . ?
C52 C79 H79B 109.5 . . ?
C52 C79 H79C 109.5 . . ?
H79A C79 H79B 109.5 . . ?
H79A C79 H79C 109.5 . . ?
H79B C79 H79C 109.5 . . ?
C74 C81 H81A 109.5 . . ?
C74 C81 H81B 109.5 . . ?
C74 C81 H81C 109.5 . . ?
H81A C81 H81B 109.5 . . ?
H81A C81 H81C 109.5 . . ?
H81B C81 H81C 109.5 . . ?
C48 C82 H82A 109.5 . . ?
C48 C82 H82B 109.5 . . ?
C48 C82 H82C 109.5 . . ?
H82A C82 H82B 109.5 . . ?
H82A C82 H82C 109.5 . . ?
H82B C82 H82C 109.5 . . ?
C48 C85 H85A 109.5 . . ?
C48 C85 H85B 109.5 . . ?
C48 C85 H85C 109.5 . . ?
H85A C85 H85B 109.5 . . ?
H85A C85 H85C 109.5 . . ?
H85B C85 H85C 109.5 . . ?
C50 C86 H86A 109.5 . . ?
C50 C86 H86B 109.5 . . ?
C50 C86 H86C 109.5 . . ?
H86A C86 H86B 109.5 . . ?
H86A C86 H86C 109.5 . . ?
H86B C86 H86C 109.5 . . ?
C26 C89 H89A 109.5 . . ?
C26 C89 H89B 109.5 . . ?
C26 C89 H89C 109.5 . . ?
H89A C89 H89B 109.5 . . ?
H89A C89 H89C 109.5 . . ?
H89B C89 H89C 109.5 . . ?
C52 C90 H90A 109.5 . . ?
C52 C90 H90B 109.5 . . ?
C52 C90 H90C 109.5 . . ?
H90A C90 H90B 109.5 . . ?
H90A C90 H90C 109.5 . . ?
H90B C90 H90C 109.5 . . ?
Cr3 C92 H92 121.2 . . ?
C44 C92 Cr3 71.8(3) . . ?
C44 C92 C78 103.5(6) . . ?
C44 C92 H92 128.2 . . ?
C78 C92 Cr3 70.8(4) . . ?
C78 C92 H92 128.2 . . ?
H93A C93 H93B 109.5 . . ?
H93A C93 H93C 109.5 . . ?
H93B C93 H93C 109.5 . . ?
C102 C93 H93A 109.5 . . ?
C102 C93 H93B 109.5 . . ?
C102 C93 H93C 109.5 . . ?
C26 C94 H94A 109.5 . . ?
C26 C94 H94B 109.5 . . ?
C26 C94 H94C 109.5 . . ?
H94A C94 H94B 109.5 . . ?
H94A C94 H94C 109.5 . . ?
H94B C94 H94C 109.5 . . ?
C54 C95 H95A 109.5 . . ?
C54 C95 H95B 109.5 . . ?
C54 C95 H95C 109.5 . . ?
H95A C95 H95B 109.5 . . ?
H95A C95 H95C 109.5 . . ?
H95B C95 H95C 109.5 . . ?
C46 C96 H96A 109.5 . . ?
C46 C96 H96B 109.5 . . ?
C46 C96 H96C 109.5 . . ?
H96A C96 H96B 109.5 . . ?
H96A C96 H96C 109.5 . . ?
H96B C96 H96C 109.5 . . ?
C40 C98 H98A 109.5 . . ?
C40 C98 H98B 109.5 . . ?
C40 C98 H98C 109.5 . . ?
H98A C98 H98B 109.5 . . ?
H98A C98 H98C 109.5 . . ?
H98B C98 H98C 109.5 . . ?
Cr3 C100 H100 121.9 . . ?
C72 C100 Cr3 73.4(4) . . ?
C72 C100 H100 124.9 . . ?
C78 C100 Cr3 71.4(4) . . ?
C78 C100 C72 110.2(7) . . ?
C78 C100 H100 124.9 . . ?
C70 C101 H10G 109.5 . . ?
C70 C101 H10H 109.5 . . ?
C70 C101 H10I 109.5 . . ?
H10G C101 H10H 109.5 . . ?
H10G C101 H10I 109.5 . . ?
H10H C101 H10I 109.5 . . ?
O23 C102 C21 108.7(5) . . ?
O23 C102 C71 107.9(5) . . ?
O23 C102 C93 109.9(7) . . ?
C71 C102 C21 107.9(7) . . ?
C93 C102 C21 109.7(6) . . ?
C93 C102 C71 112.7(6) . . ?
C50 C104 H10A 109.5 . . ?
C50 C104 H10B 109.5 . . ?
C50 C104 H10C 109.5 . . ?
H10A C104 H10B 109.5 . . ?
H10A C104 H10C 109.5 . . ?
H10B C104 H10C 109.5 . . ?
C70 C105 H10J 109.5 . . ?
C70 C105 H10K 109.5 . . ?
C70 C105 H10L 109.5 . . ?
H10J C105 H10K 109.5 . . ?
H10J C105 H10L 109.5 . . ?
H10K C105 H10L 109.5 . . ?
C46 C108 H10D 109.5 . . ?
C46 C108 H10E 109.5 . . ?
C46 C108 H10F 109.5 . . ?
H10D C108 H10E 109.5 . . ?
H10D C108 H10F 109.5 . . ?
H10E C108 H10F 109.5 . . ?
C40 C112 H11A 109.5 . . ?
C40 C112 H11B 109.5 . . ?
C40 C112 H11C 109.5 . . ?
H11A C112 H11B 109.5 . . ?
H11A C112 H11C 109.5 . . ?
H11B C112 H11C 109.5 . . ?
C46 C118 H11D 109.5 . . ?
C46 C118 H11E 109.5 . . ?
C46 C118 H11F 109.5 . . ?
H11D C118 H11E 109.5 . . ?
H11D C118 H11F 109.5 . . ?
H11E C118 H11F 109.5 . . ?
C26 C120 H12A 109.5 . . ?
C26 C120 H12B 109.5 . . ?
C26 C120 H12C 109.5 . . ?
H12A C120 H12B 109.5 . . ?
H12A C120 H12C 109.5 . . ?
H12B C120 H12C 109.5 . . ?
H7C C7 H7A 109.5 . . ?
H7C C7 H7B 109.5 . . ?
H7A C7 H7B 109.5 . . ?
C113 C7 H7C 109.5 . . ?
C113 C7 H7A 109.5 . . ?
C113 C7 H7B 109.5 . . ?
H29B C29 H29C 109.5 . . ?
H29B C29 H29A 109.5 . . ?
H29C C29 H29A 109.5 . . ?
C115 C29 H29B 109.5 . . ?
C115 C29 H29C 109.5 . . ?
C115 C29 H29A 109.5 . . ?
H57A C57 H57B 107.7 . . ?
C113 C57 H57A 108.8 . . ?
C113 C57 H57B 108.8 . . ?
C113 C57 C115 113.8 . . ?
C115 C57 H57A 108.8 . . ?
C115 C57 H57B 108.8 . . ?
C7 C113 C57 113.3 . . ?
C7 C113 H11S 108.9 . . ?
C7 C113 H11T 108.9 . . ?
C57 C113 H11S 108.9 . . ?
C57 C113 H11T 108.9 . . ?
H11S C113 H11T 107.7 . . ?
C29 C115 C57 113.3 . . ?
C29 C115 H11U 108.9 . . ?
C29 C115 H11V 108.9 . . ?
C57 C115 H11U 108.9 . . ?
C57 C115 H11V 108.9 . . ?
H11U C115 H11V 107.7 . . ?
H11W C117 H11X 109.5 . . ?
H11W C117 H11Y 109.5 . . ?
H11X C117 H11Y 109.5 . . ?
C59 C117 H11W 109.5 . . ?
C59 C117 H11X 109.5 . . ?
C59 C117 H11Y 109.5 . . ?
H15A C15 H15B 107.7 . . ?
C119 C15 H15A 108.9 . . ?
C119 C15 H15B 108.9 . . ?
C121 C15 H15A 108.9 . . ?
C121 C15 H15B 108.9 . . ?
C121 C15 C119 113.3 . . ?
C117 C59 H59A 108.9 . . ?
C117 C59 H59B 108.9 . . ?
C117 C59 C119 113.3 . . ?
H59A C59 H59B 107.7 . . ?
C119 C59 H59A 108.9 . . ?
C119 C59 H59B 108.9 . . ?
C15 C119 C59 113.8 . . ?
C15 C119 H 108.8 . . ?
C15 C119 H11Z 108.8 . . ?
C59 C119 H 108.8 . . ?
C59 C119 H11Z 108.8 . . ?
H C119 H11Z 107.7 . . ?
C15 C121 H12D 109.5 . . ?
C15 C121 H12E 109.5 . . ?
C15 C121 H12F 109.5 . . ?
H12D C121 H12E 109.5 . . ?
H12D C121 H12F 109.5 . . ?
H12E C121 H12F 109.5 . . ?

loop_
_geom_bond_atom_site_label_1
_geom_bond_atom_site_label_2
_geom_bond_distance
_geom_bond_site_symmetry_2
_geom_bond_publ_flag
Cr1 Cr2 2.5739(13) . ?
Cr1 O1 1.988(4) . ?
Cr1 O4 1.989(4) . ?
Cr1 O6 1.989(4) . ?
Cr1 C6 2.208(6) . ?
Cr1 C8 2.206(5) . ?
Cr1 C22 2.208(6) . ?
Cr1 C36 2.198(6) . ?
Cr1 C38 2.191(6) . ?
Cr2 O1 1.995(4) . ?
Cr2 O4 1.986(4) . ?
Cr2 O6 1.993(4) . ?
Cr2 C42 2.214(6) . ?
Cr2 C62 2.215(6) . ?
Cr2 C69 2.191(6) . ?
Cr2 C80 2.188(7) . ?
Cr2 C88 2.197(6) . ?
Si1 O6 1.644(4) . ?
Si1 O15 1.625(4) . ?
Si1 O20 1.619(4) . ?
Si1 O22 1.612(4) . ?
Si2 O1 1.638(4) . ?
Si2 O17 1.605(4) . ?
Si2 O24 1.604(4) . ?
Si2 O26 1.609(4) . ?
Si5 O4 1.626(4) . ?
Si5 O13 1.599(5) . ?
Si5 O25 1.591(5) . ?
Si5 O27 1.588(5) . ?
O13 C116 1.457(7) . ?
O15 C60 1.457(7) . ?
O17 C76 1.463(7) . ?
O20 C64 1.442(7) . ?
O22 C32 1.443(6) . ?
O24 C28 1.452(7) . ?
O25 C122 1.433(7) . ?
O26 C58 1.455(6) . ?
O27 C66 1.436(7) . ?
C3 H3A 0.9800 . ?
C3 H3B 0.9800 . ?
C3 H3C 0.9800 . ?
C3 C60 1.488(9) . ?
C5 H5A 0.9800 . ?
C5 H5B 0.9800 . ?
C5 H5C 0.9800 . ?
C5 C76 1.498(9) . ?
C6 H6 0.9500 . ?
C6 C22 1.413(7) . ?
C6 C38 1.377(7) . ?
C8 H8 0.9500 . ?
C8 C22 1.401(7) . ?
C8 C36 1.407(7) . ?
C11 H11M 0.9800 . ?
C11 H11N 0.9800 . ?
C11 H11O 0.9800 . ?
C11 C32 1.521(8) . ?
C22 H22 0.9500 . ?
C25 H25A 0.9800 . ?
C25 H25B 0.9800 . ?
C25 H25C 0.9800 . ?
C25 C66 1.511(10) . ?
C28 C65 1.533(8) . ?
C28 C75 1.517(8) . ?
C28 C106 1.506(8) . ?
C31 H31A 0.9800 . ?
C31 H31B 0.9800 . ?
C31 H31C 0.9800 . ?
C31 C32 1.522(8) . ?
C32 C84 1.516(8) . ?
C36 H36 0.9500 . ?
C36 C38 1.405(8) . ?
C38 H38 0.9500 . ?
C42 H42 0.9500 . ?
C42 C62 1.389(8) . ?
C42 C88 1.421(8) . ?
C43 H43A 0.9800 . ?
C43 H43B 0.9800 . ?
C43 H43C 0.9800 . ?
C43 C66 1.499(8) . ?
C45 H45A 0.9800 . ?
C45 H45B 0.9800 . ?
C45 H45C 0.9800 . ?
C45 C122 1.492(10) . ?
C49 H49A 0.9800 . ?
C49 H49B 0.9800 . ?
C49 H49C 0.9800 . ?
C49 C60 1.494(9) . ?
C51 H51A 0.9800 . ?
C51 H51B 0.9800 . ?
C51 H51C 0.9800 . ?
C51 C60 1.504(8) . ?
C58 C63 1.531(8) . ?
C58 C110 1.531(8) . ?
C58 C114 1.522(8) . ?
C62 H62 0.9500 . ?
C62 C80 1.416(8) . ?
C63 H63A 0.9800 . ?
C63 H63B 0.9800 . ?
C63 H63C 0.9800 . ?
C64 C27 1.478(13) . ?
C64 C53 1.444(11) . ?
C64 C107 1.670(13) . ?
C64 C55 1.643(12) . ?
C64 C109 1.403(12) . ?
C64 C111 1.529(11) . ?
C65 H65A 0.9800 . ?
C65 H65B 0.9800 . ?
C65 H65C 0.9800 . ?
C66 C99 1.479(9) . ?
C69 H69 0.9500 . ?
C69 C80 1.375(9) . ?
C69 C88 1.401(9) . ?
C73 H73A 0.9800 . ?
C73 H73B 0.9800 . ?
C73 H73C 0.9800 . ?
C73 C76 1.519(9) . ?
C75 H75A 0.9800 . ?
C75 H75B 0.9800 . ?
C75 H75C 0.9800 . ?
C76 C77 1.538(9) . ?
C77 H77A 0.9800 . ?
C77 H77B 0.9800 . ?
C77 H77C 0.9800 . ?
C80 H80 0.9500 . ?
C83 H83A 0.9800 . ?
C83 H83B 0.9800 . ?
C83 H83C 0.9800 . ?
C83 C116 1.499(9) . ?
C84 H84A 0.9800 . ?
C84 H84B 0.9800 . ?
C84 H84C 0.9800 . ?
C87 H87A 0.9800 . ?
C87 H87B 0.9800 . ?
C87 H87C 0.9800 . ?
C87 C122 1.540(10) . ?
C88 H88 0.9500 . ?
C91 H91A 0.9800 . ?
C91 H91B 0.9800 . ?
C91 H91C 0.9800 . ?
C91 C116 1.490(8) . ?
C97 H97A 0.9800 . ?
C97 H97B 0.9800 . ?
C97 H97C 0.9800 . ?
C97 C116 1.545(10) . ?
C99 H99A 0.9800 . ?
C99 H99B 0.9800 . ?
C99 H99C 0.9800 . ?
C103 H10P 0.9800 . ?
C103 H10Q 0.9800 . ?
C103 H10R 0.9800 . ?
C103 C122 1.472(9) . ?
C106 H10M 0.9800 . ?
C106 H10N 0.9800 . ?
C106 H10O 0.9800 . ?
C110 H11G 0.9800 . ?
C110 H11H 0.9800 . ?
C110 H11I 0.9800 . ?
C114 H11J 0.9800 . ?
C114 H11K 0.9800 . ?
C114 H11L 0.9800 . ?
C27 H27A 0.9800 . ?
C27 H27B 0.9800 . ?
C27 H27C 0.9800 . ?
C53 H53A 0.9800 . ?
C53 H53B 0.9800 . ?
C53 H53C 0.9800 . ?
C107 H10S 0.9800 . ?
C107 H10T 0.9800 . ?
C107 H10U 0.9800 . ?
C55 H55A 0.9800 . ?
C55 H55B 0.9800 . ?
C55 H55C 0.9800 . ?
C109 H10V 0.9800 . ?
C109 H10W 0.9800 . ?
C109 H10X 0.9800 . ?
C111 H11P 0.9800 . ?
C111 H11Q 0.9800 . ?
C111 H11R 0.9800 . ?
Cr3 O10 1.904(4) . ?
Cr3 O14 1.899(4) . ?
Cr3 C4 2.346(5) . ?
Cr3 C44 2.233(6) . ?
Cr3 C72 2.265(7) . ?
Cr3 C78 2.218(6) . ?
Cr3 C92 2.224(6) . ?
Cr3 C100 2.244(7) . ?
Cr4 O8 1.915(3) . ?
Cr4 O16 1.912(4) . ?
Cr4 C1 2.236(6) . ?
Cr4 C12 2.250(6) . ?
Cr4 C14 2.334(5) . ?
Cr4 C20 2.259(6) . ?
Cr4 C24 2.272(5) . ?
Cr4 C30 2.262(6) . ?
Si3 O3 1.632(4) . ?
Si3 O10 1.573(4) . ?
Si3 O11 1.639(5) . ?
Si3 O23 1.609(4) . ?
Si4 O14 1.580(4) . ?
Si4 O18 1.635(4) . ?
Si4 O21 1.639(4) . ?
Si4 O28 1.636(4) . ?
Si6 O5 1.630(4) . ?
Si6 O7 1.617(4) . ?
Si6 O8 1.580(3) . ?
Si6 O19 1.633(4) . ?
Si7 O2 1.628(4) . ?
Si7 O9 1.638(4) . ?
Si7 O12 1.634(4) . ?
Si7 O16 1.584(4) . ?
O2 C54 1.452(6) . ?
O3 C74 1.435(7) . ?
O5 C34 1.433(7) . ?
O7 C56 1.429(6) . ?
O9 C40 1.441(7) . ?
O11 C70 1.423(8) . ?
O12 C26 1.440(6) . ?
O18 C50 1.428(7) . ?
O19 C46 1.458(7) . ?
O21 C48 1.438(7) . ?
O23 C102 1.406(7) . ?
O28 C52 1.433(6) . ?
C1 H1 0.9500 . ?
C1 C12 1.420(8) . ?
C1 C24 1.397(7) . ?
C2 H2A 0.9800 . ?
C2 H2B 0.9800 . ?
C2 H2C 0.9800 . ?
C2 C56 1.534(9) . ?
C4 H4 0.9500 . ?
C4 C10 1.419(7) . ?
C4 C16 1.425(7) . ?
C9 H9A 0.9800 . ?
C9 H9B 0.9800 . ?
C9 H9C 0.9800 . ?
C9 C56 1.515(9) . ?
C10 H10 0.9500 . ?
C10 C14 1.416(7) . ?
C12 H12 0.9500 . ?
C12 C20 1.406(7) . ?
C13 H13A 0.9800 . ?
C13 H13B 0.9800 . ?
C13 H13C 0.9800 . ?
C13 C70 1.562(10) . ?
C14 H14 0.9500 . ?
C14 C18 1.442(7) . ?
C16 H16 0.9500 . ?
C16 C18 1.362(8) . ?
C17 H17A 0.9800 . ?
C17 H17B 0.9800 . ?
C17 H17C 0.9800 . ?
C17 C48 1.526(8) . ?
C18 H18 0.9500 . ?
C19 H19A 0.9800 . ?
C19 H19B 0.9800 . ?
C19 H19C 0.9800 . ?
C19 C52 1.521(8) . ?
C20 H20 0.9500 . ?
C20 C30 1.425(8) . ?
C21 H21A 0.9800 . ?
C21 H21B 0.9800 . ?
C21 H21C 0.9800 . ?
C21 C102 1.573(9) . ?
C23 H23A 0.9800 . ?
C23 H23B 0.9800 . ?
C23 H23C 0.9800 . ?
C23 C74 1.506(9) . ?
C24 H24 0.9500 . ?
C24 C30 1.420(7) . ?
C26 C89 1.529(9) . ?
C26 C94 1.517(8) . ?
C26 C120 1.508(8) . ?
C30 H30 0.9500 . ?
C33 H33A 0.9800 . ?
C33 H33B 0.9800 . ?
C33 H33C 0.9800 . ?
C33 C56 1.504(8) . ?
C34 C47 1.523(8) . ?
C34 C61 1.520(8) . ?
C34 C67 1.519(8) . ?
C35 H35A 0.9800 . ?
C35 H35B 0.9800 . ?
C35 H35C 0.9800 . ?
C35 C54 1.526(8) . ?
C37 H37A 0.9800 . ?
C37 H37B 0.9800 . ?
C37 H37C 0.9800 . ?
C37 C54 1.499(9) . ?
C39 H39A 0.9800 . ?
C39 H39B 0.9800 . ?
C39 H39C 0.9800 . ?
C39 C40 1.516(8) . ?
C40 C98 1.516(8) . ?
C40 C112 1.535(8) . ?
C41 H41A 0.9800 . ?
C41 H41B 0.9800 . ?
C41 H41C 0.9800 . ?
C41 C74 1.526(10) . ?
C44 H44 0.9500 . ?
C44 C72 1.369(8) . ?
C44 C92 1.419(8) . ?
C46 C96 1.480(8) . ?
C46 C108 1.540(8) . ?
C46 C118 1.549(8) . ?
C47 H47A 0.9800 . ?
C47 H47B 0.9800 . ?
C47 H47C 0.9800 . ?
C48 C82 1.531(9) . ?
C48 C85 1.507(8) . ?
C50 C68 1.518(7) . ?
C50 C86 1.533(8) . ?
C50 C104 1.516(8) . ?
C52 C79 1.534(9) . ?
C52 C90 1.515(8) . ?
C54 C95 1.527(8) . ?
C61 H61A 0.9800 . ?
C61 H61B 0.9800 . ?
C61 H61C 0.9800 . ?
C67 H67A 0.9800 . ?
C67 H67B 0.9800 . ?
C67 H67C 0.9800 . ?
C68 H68A 0.9800 . ?
C68 H68B 0.9800 . ?
C68 H68C 0.9800 . ?
C70 C101 1.475(10) . ?
C70 C105 1.487(10) . ?
C71 H71A 0.9800 . ?
C71 H71B 0.9800 . ?
C71 H71C 0.9800 . ?
C71 C102 1.530(9) . ?
C72 H72 0.9500 . ?
C72 C100 1.352(9) . ?
C74 C81 1.502(9) . ?
C78 H78 0.9500 . ?
C78 C92 1.444(9) . ?
C78 C100 1.348(9) . ?
C79 H79A 0.9800 . ?
C79 H79B 0.9800 . ?
C79 H79C 0.9800 . ?
C81 H81A 0.9800 . ?
C81 H81B 0.9800 . ?
C81 H81C 0.9800 . ?
C82 H82A 0.9800 . ?
C82 H82B 0.9800 . ?
C82 H82C 0.9800 . ?
C85 H85A 0.9800 . ?
C85 H85B 0.9800 . ?
C85 H85C 0.9800 . ?
C86 H86A 0.9800 . ?
C86 H86B 0.9800 . ?
C86 H86C 0.9800 . ?
C89 H89A 0.9800 . ?
C89 H89B 0.9800 . ?
C89 H89C 0.9800 . ?
C90 H90A 0.9800 . ?
C90 H90B 0.9800 . ?
C90 H90C 0.9800 . ?
C92 H92 0.9500 . ?
C93 H93A 0.9800 . ?
C93 H93B 0.9800 . ?
C93 H93C 0.9800 . ?
C93 C102 1.456(10) . ?
C94 H94A 0.9800 . ?
C94 H94B 0.9800 . ?
C94 H94C 0.9800 . ?
C95 H95A 0.9800 . ?
C95 H95B 0.9800 . ?
C95 H95C 0.9800 . ?
C96 H96A 0.9800 . ?
C96 H96B 0.9800 . ?
C96 H96C 0.9800 . ?
C98 H98A 0.9800 . ?
C98 H98B 0.9800 . ?
C98 H98C 0.9800 . ?
C100 H100 0.9500 . ?
C101 H10G 0.9800 . ?
C101 H10H 0.9800 . ?
C101 H10I 0.9800 . ?
C104 H10A 0.9800 . ?
C104 H10B 0.9800 . ?
C104 H10C 0.9800 . ?
C105 H10J 0.9800 . ?
C105 H10K 0.9800 . ?
C105 H10L 0.9800 . ?
C108 H10D 0.9800 . ?
C108 H10E 0.9800 . ?
C108 H10F 0.9800 . ?
C112 H11A 0.9800 . ?
C112 H11B 0.9800 . ?
C112 H11C 0.9800 . ?
C118 H11D 0.9800 . ?
C118 H11E 0.9800 . ?
C118 H11F 0.9800 . ?
C120 H12A 0.9800 . ?
C120 H12B 0.9800 . ?
C120 H12C 0.9800 . ?
C7 H7C 0.9800 . ?
C7 H7A 0.9800 . ?
C7 H7B 0.9800 . ?
C7 C113 1.5337 . ?
C29 H29B 0.9800 . ?
C29 H29C 0.9800 . ?
C29 H29A 0.9800 . ?
C29 C115 1.5333 . ?
C57 H57A 0.9900 . ?
C57 H57B 0.9900 . ?
C57 C113 1.5349 . ?
C57 C115 1.5350 . ?
C113 H11S 0.9900 . ?
C113 H11T 0.9900 . ?
C115 H11U 0.9900 . ?
C115 H11V 0.9900 . ?
C117 H11W 0.9800 . ?
C117 H11X 0.9800 . ?
C117 H11Y 0.9800 . ?
C117 C59 1.5333 . ?
C15 H15A 0.9900 . ?
C15 H15B 0.9900 . ?
C15 C119 1.5347 . ?
C15 C121 1.5341 . ?
C59 H59A 0.9900 . ?
C59 H59B 0.9900 . ?
C59 C119 1.5348 . ?
C119 H 0.9900 . ?
C119 H11Z 0.9900 . ?
C121 H12D 0.9800 . ?
C121 H12E 0.9800 . ?
C121 H12F 0.9800 . ?

loop_
_geom_torsion_atom_site_label_1
_geom_torsion_atom_site_label_2
_geom_torsion_atom_site_label_3
_geom_torsion_atom_site_label_4
_geom_torsion
_geom_torsion_site_symmetry_1
_geom_torsion_site_symmetry_2
_geom_torsion_site_symmetry_3
_geom_torsion_site_symmetry_4
_geom_torsion_publ_flag
Cr1 C6 C22 C8 62.2(4) . . . . ?
Cr1 C6 C38 C36 -62.6(4) . . . . ?
Cr1 C8 C22 C6 -62.2(4) . . . . ?
Cr1 C8 C36 C38 62.4(4) . . . . ?
Cr1 C36 C38 C6 63.1(4) . . . . ?
Cr2 C42 C62 C80 61.5(4) . . . . ?
Cr2 C42 C88 C69 -63.6(4) . . . . ?
Cr2 C62 C80 C69 63.5(5) . . . . ?
Cr2 C69 C80 C62 -63.8(4) . . . . ?
Cr2 C69 C88 C42 64.0(4) . . . . ?
Si1 O15 C60 C3 69.3(8) . . . . ?
Si1 O15 C60 C49 -175.6(5) . . . . ?
Si1 O15 C60 C51 -55.8(9) . . . . ?
Si1 O20 C64 C27 37.0(10) . . . . ?
Si1 O20 C64 C53 169.1(7) . . . . ?
Si1 O20 C64 C107 -75.9(8) . . . . ?
Si1 O20 C64 C55 113.8(7) . . . . ?
Si1 O20 C64 C109 -131.1(7) . . . . ?
Si1 O20 C64 C111 0.3(11) . . . . ?
Si1 O22 C32 C11 -133.6(5) . . . . ?
Si1 O22 C32 C31 108.8(6) . . . . ?
Si1 O22 C32 C84 -12.7(8) . . . . ?
Si2 O17 C76 C5 4.0(10) . . . . ?
Si2 O17 C76 C73 125.3(6) . . . . ?
Si2 O17 C76 C77 -118.8(6) . . . . ?
Si2 O24 C28 C65 -13.4(8) . . . . ?
Si2 O24 C28 C75 -133.7(5) . . . . ?
Si2 O24 C28 C106 107.2(6) . . . . ?
Si2 O26 C58 C63 -36.4(8) . . . . ?
Si2 O26 C58 C110 -155.6(5) . . . . ?
Si2 O26 C58 C114 86.1(7) . . . . ?
Si5 O13 C116 C83 92.5(8) . . . . ?
Si5 O13 C116 C91 -31.4(11) . . . . ?
Si5 O13 C116 C97 -152.5(6) . . . . ?
Si5 O25 C122 C45 118.3(9) . . . . ?
Si5 O25 C122 C87 -0.9(11) . . . . ?
Si5 O25 C122 C103 -122.1(8) . . . . ?
Si5 O27 C66 C25 -130.2(8) . . . . ?
Si5 O27 C66 C43 114.2(7) . . . . ?
Si5 O27 C66 C99 -12.4(12) . . . . ?
O1 Si2 O17 C76 -146.7(7) . . . . ?
O1 Si2 O24 C28 -69.3(6) . . . . ?
O1 Si2 O26 C58 -157.6(5) . . . . ?
O4 Si5 O13 C116 166.2(8) . . . . ?
O4 Si5 O25 C122 -170.9(8) . . . . ?
O4 Si5 O27 C66 46.7(9) . . . . ?
O6 Si1 O15 C60 134.9(5) . . . . ?
O6 Si1 O20 C64 149.7(6) . . . . ?
O6 Si1 O22 C32 72.2(5) . . . . ?
O13 Si5 O4 Cr1 -46.2(4) . . . . ?
O13 Si5 O4 Cr2 127.8(4) . . . . ?
O13 Si5 O25 C122 75.1(8) . . . . ?
O13 Si5 O27 C66 161.0(7) . . . . ?
O15 Si1 O6 Cr1 179.6(2) . . . . ?
O15 Si1 O6 Cr2 16.7(4) . . . . ?
O15 Si1 O20 C64 -93.1(6) . . . . ?
O15 Si1 O22 C32 -44.3(6) . . . . ?
O17 Si2 O1 Cr1 -128.9(3) . . . . ?
O17 Si2 O1 Cr2 65.5(4) . . . . ?
O17 Si2 O24 C28 173.9(5) . . . . ?
O17 Si2 O26 C58 -42.0(6) . . . . ?
O20 Si1 O6 Cr1 -56.1(3) . . . . ?
O20 Si1 O6 Cr2 141.0(3) . . . . ?
O20 Si1 O15 C60 16.3(6) . . . . ?
O20 Si1 O22 C32 -171.8(5) . . . . ?
O22 Si1 O6 Cr1 58.9(3) . . . . ?
O22 Si1 O6 Cr2 -104.0(4) . . . . ?
O22 Si1 O15 C60 -105.6(6) . . . . ?
O22 Si1 O20 C64 32.0(7) . . . . ?
O24 Si2 O1 Cr1 114.0(4) . . . . ?
O24 Si2 O1 Cr2 -51.6(4) . . . . ?
O24 Si2 O17 C76 -26.8(7) . . . . ?
O24 Si2 O26 C58 81.0(6) . . . . ?
O25 Si5 O4 Cr1 -165.8(3) . . . . ?
O25 Si5 O4 Cr2 8.2(4) . . . . ?
O25 Si5 O13 C116 -79.1(8) . . . . ?
O25 Si5 O27 C66 -73.0(8) . . . . ?
O26 Si2 O1 Cr1 -8.7(4) . . . . ?
O26 Si2 O1 Cr2 -174.3(3) . . . . ?
O26 Si2 O17 C76 99.6(7) . . . . ?
O26 Si2 O24 C28 47.5(6) . . . . ?
O27 Si5 O4 Cr1 69.9(4) . . . . ?
O27 Si5 O4 Cr2 -116.1(4) . . . . ?
O27 Si5 O13 C116 47.3(8) . . . . ?
O27 Si5 O25 C122 -48.0(9) . . . . ?
C8 C36 C38 Cr1 -62.8(4) . . . . ?
C8 C36 C38 C6 0.3(7) . . . . ?
C22 C6 C38 Cr1 62.4(4) . . . . ?
C22 C6 C38 C36 -0.2(7) . . . . ?
C22 C8 C36 Cr1 -62.7(4) . . . . ?
C22 C8 C36 C38 -0.3(7) . . . . ?
C36 C8 C22 Cr1 62.4(4) . . . . ?
C36 C8 C22 C6 0.2(7) . . . . ?
C38 C6 C22 Cr1 -62.2(4) . . . . ?
C38 C6 C22 C8 0.0(7) . . . . ?
C42 C62 C80 Cr2 -62.4(4) . . . . ?
C42 C62 C80 C69 1.1(7) . . . . ?
C62 C42 C88 Cr2 61.8(4) . . . . ?
C62 C42 C88 C69 -1.8(7) . . . . ?
C80 C69 C88 Cr2 -61.5(5) . . . . ?
C80 C69 C88 C42 2.5(8) . . . . ?
C88 C42 C62 Cr2 -61.0(4) . . . . ?
C88 C42 C62 C80 0.4(7) . . . . ?
C88 C69 C80 Cr2 61.6(5) . . . . ?
C88 C69 C80 C62 -2.3(8) . . . . ?
Cr3 C4 C10 C14 -101.9(4) . . . . ?
Cr3 C4 C16 C18 110.7(4) . . . . ?
Cr3 C44 C72 C100 62.3(5) . . . . ?
Cr3 C44 C92 C78 -64.2(4) . . . . ?
Cr3 C72 C100 C78 62.3(5) . . . . ?
Cr3 C78 C92 C44 64.9(4) . . . . ?
Cr3 C78 C100 C72 -63.6(5) . . . . ?
Cr4 C1 C12 C20 63.4(4) . . . . ?
Cr4 C1 C24 C30 -61.9(4) . . . . ?
Cr4 C12 C20 C30 62.7(4) . . . . ?
Cr4 C14 C18 C16 114.2(4) . . . . ?
Cr4 C20 C30 C24 63.7(4) . . . . ?
Cr4 C24 C30 C20 -63.3(4) . . . . ?
Si3 O3 C74 C23 -149.2(6) . . . . ?
Si3 O3 C74 C41 92.9(7) . . . . ?
Si3 O3 C74 C81 -27.6(9) . . . . ?
Si3 O11 C70 C13 -75.8(8) . . . . ?
Si3 O11 C70 C101 40.8(9) . . . . ?
Si3 O11 C70 C105 168.9(5) . . . . ?
Si3 O23 C102 C21 31.5(9) . . . . ?
Si3 O23 C102 C71 -85.2(7) . . . . ?
Si3 O23 C102 C93 151.6(6) . . . . ?
Si4 O18 C50 C68 83.6(6) . . . . ?
Si4 O18 C50 C86 -39.2(7) . . . . ?
Si4 O18 C50 C104 -158.1(4) . . . . ?
Si4 O21 C48 C17 -77.4(7) . . . . ?
Si4 O21 C48 C82 42.9(7) . . . . ?
Si4 O21 C48 C85 162.6(4) . . . . ?
Si4 O28 C52 C19 44.5(7) . . . . ?
Si4 O28 C52 C79 163.8(4) . . . . ?
Si4 O28 C52 C90 -79.1(7) . . . . ?
Si6 O5 C34 C47 89.0(6) . . . . ?
Si6 O5 C34 C61 -33.4(8) . . . . ?
Si6 O5 C34 C67 -153.2(4) . . . . ?
Si6 O7 C56 C2 160.2(4) . . . . ?
Si6 O7 C56 C9 -83.3(6) . . . . ?
Si6 O7 C56 C33 40.9(8) . . . . ?
Si6 O19 C46 C96 38.7(7) . . . . ?
Si6 O19 C46 C108 160.0(4) . . . . ?
Si6 O19 C46 C118 -84.3(6) . . . . ?
Si7 O2 C54 C35 68.7(7) . . . . ?
Si7 O2 C54 C37 -51.5(7) . . . . ?
Si7 O2 C54 C95 -171.6(5) . . . . ?
Si7 O9 C40 C39 71.3(6) . . . . ?
Si7 O9 C40 C98 -50.6(7) . . . . ?
Si7 O9 C40 C112 -171.0(4) . . . . ?
Si7 O12 C26 C89 86.0(7) . . . . ?
Si7 O12 C26 C94 -156.7(4) . . . . ?
Si7 O12 C26 C120 -35.9(8) . . . . ?
O2 Si7 O9 C40 -159.2(4) . . . . ?
O2 Si7 O12 C26 -46.7(6) . . . . ?
O2 Si7 O16 Cr4 -78.0(4) . . . . ?
O3 Si3 O10 Cr3 53.4(4) . . . . ?
O3 Si3 O11 C70 84.4(6) . . . . ?
O3 Si3 O23 C102 160.6(6) . . . . ?
O5 Si6 O7 C56 45.9(6) . . . . ?
O5 Si6 O8 Cr4 95.5(4) . . . . ?
O5 Si6 O19 C46 162.7(5) . . . . ?
O7 Si6 O5 C34 -161.8(5) . . . . ?
O7 Si6 O8 Cr4 -21.1(5) . . . . ?
O7 Si6 O19 C46 -86.1(5) . . . . ?
O8 Si6 O5 C34 78.1(5) . . . . ?
O8 Si6 O7 C56 169.8(5) . . . . ?
O8 Si6 O19 C46 36.8(5) . . . . ?
O9 Si7 O2 C54 73.6(5) . . . . ?
O9 Si7 O12 C26 65.9(6) . . . . ?
O9 Si7 O16 Cr4 161.2(3) . . . . ?
O10 Cr3 O14 Si4 171.3(4) . . . . ?
O10 Si3 O3 C74 -170.8(6) . . . . ?
O10 Si3 O11 C70 -36.0(6) . . . . ?
O10 Si3 O23 C102 -79.6(6) . . . . ?
O11 Si3 O3 C74 66.4(7) . . . . ?
O11 Si3 O10 Cr3 175.1(3) . . . . ?
O11 Si3 O23 C102 44.3(6) . . . . ?
O12 Si7 O2 C54 -169.8(5) . . . . ?
O12 Si7 O9 C40 88.4(5) . . . . ?
O12 Si7 O16 Cr4 38.6(4) . . . . ?
O14 Si4 O18 C50 71.4(5) . . . . ?
O14 Si4 O21 C48 39.9(5) . . . . ?
O14 Si4 O28 C52 164.6(5) . . . . ?
O16 Si7 O2 C54 -51.5(6) . . . . ?
O16 Si7 O9 C40 -32.5(5) . . . . ?
O16 Si7 O12 C26 -170.1(5) . . . . ?
O18 Si4 O14 Cr3 95.2(4) . . . . ?
O18 Si4 O21 C48 165.6(5) . . . . ?
O18 Si4 O28 C52 40.4(5) . . . . ?
O19 Si6 O5 C34 -45.3(5) . . . . ?
O19 Si6 O7 C56 -66.0(6) . . . . ?
O19 Si6 O8 Cr4 -144.9(4) . . . . ?
O21 Si4 O14 Cr3 -145.3(3) . . . . ?
O21 Si4 O18 C50 -52.1(5) . . . . ?
O21 Si4 O28 C52 -72.0(5) . . . . ?
O23 Si3 O3 C74 -45.6(7) . . . . ?
O23 Si3 O10 Cr3 -65.2(4) . . . . ?
O23 Si3 O11 C70 -162.5(5) . . . . ?
O28 Si4 O14 Cr3 -22.6(4) . . . . ?
O28 Si4 O18 C50 -168.9(4) . . . . ?
O28 Si4 O21 C48 -81.6(5) . . . . ?
C1 C12 C20 Cr4 -62.6(4) . . . . ?
C1 C12 C20 C30 0.1(7) . . . . ?
C1 C24 C30 Cr4 61.3(4) . . . . ?
C1 C24 C30 C20 -1.9(7) . . . . ?
C4 Cr3 O14 Si4 -97.9(4) . . . . ?
C4 C10 C14 Cr4 -104.1(4) . . . . ?
C4 C10 C14 C18 -0.4(6) . . . . ?
C4 C16 C18 C14 1.5(6) . . . . ?
C10 C4 C16 C18 -1.7(6) . . . . ?
C10 C14 C18 C16 -0.7(6) . . . . ?
C12 C1 C24 Cr4 63.9(4) . . . . ?
C12 C1 C24 C30 2.0(7) . . . . ?
C12 C20 C30 Cr4 -62.5(4) . . . . ?
C12 C20 C30 C24 1.1(7) . . . . ?
C16 C4 C10 C14 1.2(6) . . . . ?
C24 C1 C12 Cr4 -64.7(4) . . . . ?
C24 C1 C12 C20 -1.3(7) . . . . ?
C44 Cr3 O14 Si4 -4.8(5) . . . . ?
C44 C72 C100 Cr3 -61.9(5) . . . . ?
C44 C72 C100 C78 0.4(8) . . . . ?
C72 Cr3 O14 Si4 9.9(4) . . . . ?
C72 C44 C92 Cr3 64.0(5) . . . . ?
C72 C44 C92 C78 -0.2(7) . . . . ?
C78 Cr3 O14 Si4 71.0(4) . . . . ?
C92 Cr3 O14 Si4 53.3(7) . . . . ?
C92 C44 C72 Cr3 -62.5(5) . . . . ?
C92 C44 C72 C100 -0.2(8) . . . . ?
C92 C78 C100 Cr3 63.1(5) . . . . ?
C92 C78 C100 C72 -0.5(8) . . . . ?
C100 Cr3 O14 Si4 44.3(4) . . . . ?
C100 C78 C92 Cr3 -64.5(5) . . . . ?
C100 C78 C92 C44 0.4(7) . . . . ?
C113 C57 C115 C29 180.0 . . . . ?
C115 C57 C113 C7 180.0 . . . . ?
C117 C59 C119 C15 -180.0 . . . . ?
C121 C15 C119 C59 180.0 . . . . ?

loop_
_exptl_oxdiff_crystal_face_indexfrac_h
_exptl_oxdiff_crystal_face_indexfrac_k
_exptl_oxdiff_crystal_face_indexfrac_l
_exptl_oxdiff_crystal_face_x
_exptl_oxdiff_crystal_face_y
_exptl_oxdiff_crystal_face_z
-0.9999 -1.9997 1.9998 0.0587 0.0336 0.0799
-0.0001 0.9998 -1.9998 -0.0195 -0.0106 -0.0734
1.9998 1.9998 -0.9999 -0.0883 -0.0331 -0.0382
1.0000 0.0000 0.9999 -0.0296 0.0005 0.0417
-1.0000 -0.0000 -0.9999 0.0296 -0.0005 -0.0417
0.9999 0.9999 -1.9998 -0.0589 0.0028 -0.0568
1.9999 0.9999 1.9998 -0.0589 -0.0354 0.0603
-1.9999 -0.9999 -1.9998 0.0589 0.0354 -0.0603
0.9999 0.9999 0.0000 -0.0392 -0.0230 -0.0066
-0.9999 -0.9999 -0.9999 0.0294 0.0359 -0.0185
0.9999 0.9999 0.9999 -0.0294 -0.0359 0.0185
0.0001 -1.9997 0.9999 0.0095 0.0600 0.0715
-0.0001 1.9997 -0.9999 -0.0095 -0.0600 -0.0715
-0.6600 22.2539 -5.2071 -0.0210 -0.7531 -0.6576
-0.5158 -23.3345 0.6881 0.0227 0.8351 0.5496
0.9399 22.9624 11.1140 0.0767 -0.9683 -0.2377
-14.5621 8.0650 15.2492 0.7254 -0.6868 -0.0462
11.2549 -9.6474 21.2662 -0.2361 0.2283 0.9445
